data_7127979
loop_
_publ_author_name
'Baroni, Simona'
'Carnovale, Irene Maria'
'Carrera, Carla'
'Boccalon, Mariangela'
'Guidolin, Nicol'
'Demitri, Nicola'
'Lattuada, Luciano'
'Tedoldi, Fabio'
'Baranyai, Zsolt'
'Aime, Silvio'

_publ_section_title
;
 H-Bonding and intramolecular catalysis of proton exchange affect the CEST
 properties of Eu<sup>III</sup> complexes with HP-DO3A-like ligands.
;
_journal_issue 26
_journal_name_full 'Chemical communications (Cambridge, England)'
_journal_page_first 3287
_journal_page_last 3290
_journal_paper_doi 10.1039/d1cc00366f
_journal_volume 57
_journal_year 2021
_chemical_formula_moiety 'C22 H34 Gd N5 O8, 7 (H2 O)'
_chemical_formula_sum 'C22 H48 Gd N5 O15'
_chemical_formula_weight 779.90
_space_group_crystal_system monoclinic
_space_group_IT_number 14
_space_group_name_Hall '-P 2ybc'
_space_group_name_H-M_alt 'P 1 21/c 1'
_atom_sites_solution_hydrogens mixed
_atom_sites_solution_primary direct
_atom_sites_solution_secondary difmap
_audit_creation_method SHELXL-2018/3
_audit_update_record
;
2021-01-01 deposited with the CCDC.	2021-02-22 downloaded from the CCDC.
;
_cell_angle_alpha 90
_cell_angle_beta 107.97(3)
_cell_angle_gamma 90
_cell_formula_units_Z 8
_cell_length_a 18.237(4)
_cell_length_b 17.179(3)
_cell_length_c 23.059(5)
_cell_measurement_reflns_used 2677
_cell_measurement_temperature 100(2)
_cell_measurement_theta_max 29.752
_cell_measurement_theta_min 1.024
_cell_volume 6872(3)
_computing_cell_refinement 'XDS (Kabsch, 2010)'
_computing_data_collection 'Elettra XRD2 Data Collection SW'
_computing_data_reduction 'XDS (Kabsch, 2010)'
_computing_molecular_graphics 'Ortep3 for Windows - Coot'
_computing_publication_material 'enCIFer - publCIF'
_computing_structure_refinement 'SHELXL-2018/3 (Sheldrick, 2015)'
_computing_structure_solution 'SHELXT (Sheldrick, 2015)'
_diffrn_ambient_temperature 100(2)
_diffrn_measured_fraction_theta_full 0.993
_diffrn_measured_fraction_theta_max 0.991
_diffrn_measurement_device_type
;
'Arinax MD2s Goniometer, Pilatus 6M detector'
;
_diffrn_measurement_method 'Rotating crystal'
_diffrn_radiation_type Synchrotron
_diffrn_radiation_wavelength 0.620
_diffrn_reflns_av_R_equivalents 0.0457
_diffrn_reflns_av_unetI/netI 0.0341
_diffrn_reflns_Laue_measured_fraction_full 0.993
_diffrn_reflns_Laue_measured_fraction_max 0.991
_diffrn_reflns_limit_h_max 29
_diffrn_reflns_limit_h_min -29
_diffrn_reflns_limit_k_max 26
_diffrn_reflns_limit_k_min -27
_diffrn_reflns_limit_l_max 36
_diffrn_reflns_limit_l_min -33
_diffrn_reflns_number 121338
_diffrn_reflns_point_group_measured_fraction_full 0.993
_diffrn_reflns_point_group_measured_fraction_max 0.991
_diffrn_reflns_theta_full 21.839
_diffrn_reflns_theta_max 29.736
_diffrn_reflns_theta_min 1.024
_diffrn_source 'Elettra Synchrotron - XRD2 BL'
_diffrn_standards_decay_% 0
_diffrn_standards_interval_count 0
_diffrn_standards_number 0
_exptl_absorpt_coefficient_mu 1.392
_exptl_absorpt_correction_type none
_exptl_crystal_colour Colourless
_exptl_crystal_density_diffrn 1.508
_exptl_crystal_description 'Thick plates'
_exptl_crystal_F_000 3192
_exptl_crystal_size_max 0.100
_exptl_crystal_size_mid 0.050
_exptl_crystal_size_min 0.020
_refine_diff_density_max 2.742
_refine_diff_density_min -3.019
_refine_diff_density_rms 0.142
_refine_ls_extinction_method none
_refine_ls_goodness_of_fit_ref 1.039
_refine_ls_hydrogen_treatment mixed
_refine_ls_matrix_type full
_refine_ls_number_parameters 908
_refine_ls_number_reflns 29223
_refine_ls_number_restraints 102
_refine_ls_restrained_S_all 1.046
_refine_ls_R_factor_all 0.0918
_refine_ls_R_factor_gt 0.0626
_refine_ls_shift/su_max 0.004
_refine_ls_shift/su_mean 0.000
_refine_ls_structure_factor_coef Fsqd
_refine_ls_weighting_details 'w=1/[\s^2^(Fo^2^)+(0.1165P)^2^+5.7449P] where P=(Fo^2^+2Fc^2^)/3'
_refine_ls_weighting_scheme calc
_refine_ls_wR_factor_gt 0.1849
_refine_ls_wR_factor_ref 0.2079
_reflns_Friedel_coverage 0.000
_reflns_number_gt 19071
_reflns_number_total 29223
_reflns_threshold_expression 'I > 2\s(I)'
_cod_data_source_file d1cc00366f2.cif
_cod_data_source_block PHN
_cod_depositor_comments 'Adding full bibliography for 7127978--7127979.cif.'
_cod_original_sg_symbol_H-M 'P 21/c'
_cod_database_code 7127979
_shelx_shelxl_version_number 2018/3
_shelx_space_group_comment
;
The symmetry employed for this shelxl refinement is uniquely defined
by the following loop, which should always be used as a source of
symmetry information in preference to the above space-group names.
They are only intended as comments.
;
_shelx_estimated_absorpt_t_min 0.873
_shelx_estimated_absorpt_t_max 0.973

loop_
_space_group_symop_operation_xyz
'x, y, z'
'-x, y+1/2, -z+1/2'
'-x, -y, -z'
'x, -y-1/2, z-1/2'

loop_
_atom_site_label
_atom_site_type_symbol
_atom_site_fract_x
_atom_site_fract_y
_atom_site_fract_z
_atom_site_U_iso_or_equiv
_atom_site_adp_type
_atom_site_occupancy
_atom_site_site_symmetry_order
_atom_site_calc_flag
_atom_site_refinement_flags_posn
_atom_site_refinement_flags_adp
_atom_site_refinement_flags_occupancy
_atom_site_disorder_assembly
_atom_site_disorder_group
Gd_11 Gd 0.86773(2) 0.76115(2) 0.47418(2) 0.05348(7) Uani 1 1 d . . . . .
O3_12 O 0.75618(18) 0.68047(17) 0.45614(14) 0.0487(6) Uani 1 1 d . . . . .
C12_12 C 0.7068(3) 0.6832(2) 0.48515(18) 0.0475(8) Uani 1 1 d . . . . .
O4_12 O 0.6453(2) 0.64678(19) 0.47124(15) 0.0546(7) Uani 1 1 d . . . . .
C11_12 C 0.7233(3) 0.7381(2) 0.5386(2) 0.0510(9) Uani 1 1 d . . . . .
H11A_12 H 0.692067 0.785786 0.525694 0.061 Uiso 1 1 calc R U . . .
H11B_12 H 0.706550 0.713225 0.571202 0.061 Uiso 1 1 calc R U . . .
N2_12 N 0.8044(2) 0.7602(2) 0.56384(18) 0.0525(8) Uani 1 1 d . . . . .
C10_12 C 0.8080(3) 0.8409(3) 0.5900(2) 0.0624(12) Uani 1 1 d . . . . .
H10A_12 H 0.766993 0.873124 0.562338 0.075 Uiso 1 1 calc R U . . .
H10B_12 H 0.797907 0.837882 0.629739 0.075 Uiso 1 1 calc R U . . .
C9_12 C 0.8845(4) 0.8796(3) 0.5990(3) 0.0703(15) Uani 1 1 d . . . . .
H9A_12 H 0.882018 0.933107 0.614287 0.084 Uiso 1 1 calc R U . . .
H9B_12 H 0.924282 0.850935 0.630850 0.084 Uiso 1 1 calc R U . . .
C13_12 C 0.8444(4) 0.7053(3) 0.6122(3) 0.0714(15) Uani 1 1 d . . . . .
H13A_12 H 0.812987 0.697007 0.639757 0.086 Uiso 1 1 calc R U . . .
H13B_12 H 0.894287 0.728238 0.636423 0.086 Uiso 1 1 calc R U . . .
C14_12 C 0.8589(4) 0.6284(4) 0.5869(3) 0.0785(18) Uani 1 1 d . . . . .
H14A_12 H 0.883282 0.592341 0.620839 0.094 Uiso 1 1 calc R U . . .
H14B_12 H 0.809287 0.605442 0.562316 0.094 Uiso 1 1 calc R U . . .
N3_12 N 0.9105(3) 0.6384(3) 0.5479(3) 0.0802(16) Uani 1 1 d . . . . .
C15_12 C 0.9008(4) 0.5698(4) 0.5066(3) 0.090(2) Uani 1 1 d . . . . .
H15A_12 H 0.846748 0.551439 0.495287 0.107 Uiso 1 1 calc R U . . .
H15B_12 H 0.934528 0.526973 0.528271 0.107 Uiso 1 1 calc R U . . .
C16_12 C 0.9209(4) 0.5903(4) 0.4491(3) 0.082(2) Uani 1 1 d . . . . .
O5_12 O 0.9182(2) 0.6602(3) 0.4320(2) 0.0779(12) Uani 1 1 d . . . . .
O6_12 O 0.9366(4) 0.5339(3) 0.4195(3) 0.111(2) Uani 1 1 d . . . . .
C17_12 C 0.9923(5) 0.6447(5) 0.5874(4) 0.097(3) Uani 1 1 d . . . . .
H17A_12 H 0.994221 0.677035 0.623420 0.116 Uiso 1 1 calc R U . . .
H17B_12 H 1.011305 0.592126 0.602278 0.116 Uiso 1 1 calc R U . . .
C18_12 C 1.0429(4) 0.6782(5) 0.5569(4) 0.091(2) Uani 1 1 d . . . . .
H18A_12 H 1.045193 0.643080 0.523388 0.109 Uiso 1 1 calc R U . . .
H18B_12 H 1.095562 0.681855 0.586090 0.109 Uiso 1 1 calc R U . . .
N4_12 N 1.0176(3) 0.7581(4) 0.5309(3) 0.0897(19) Uani 1 1 d . . . . .
C19_12 C 1.0567(4) 0.7807(5) 0.4863(4) 0.094(2) Uani 1 1 d . . . . .
H19A_12 H 1.068536 0.732914 0.466865 0.113 Uiso 1 1 calc R U . . .
H19B_12 H 1.106282 0.805821 0.508362 0.113 Uiso 1 1 calc R U . . .
C20_12 C 1.0102(4) 0.8364(5) 0.4359(4) 0.089(2) Uani 1 1 d . . . . .
O7_12 O 0.9376(2) 0.8384(3) 0.4263(2) 0.0747(11) Uani 1 1 d . . . . .
O8_12 O 1.0445(4) 0.8729(4) 0.4066(3) 0.114(2) Uani 1 1 d . . . . .
C21_12 C 1.0343(4) 0.8130(4) 0.5816(4) 0.090(2) Uani 1 1 d . . . . .
H21A_12 H 1.090767 0.820316 0.598181 0.108 Uiso 1 1 calc R U . . .
H21B_12 H 1.016234 0.790743 0.614405 0.108 Uiso 1 1 calc R U . . .
C22_12 C 0.9967(4) 0.8909(4) 0.5635(3) 0.0813(19) Uani 1 1 d . . . . .
H22A_12 H 1.012409 0.912314 0.529255 0.098 Uiso 1 1 calc R U . . .
H22B_12 H 1.014240 0.927415 0.598250 0.098 Uiso 1 1 calc R U . . .
N1_12 N 0.9088(3) 0.8841(2) 0.5442(2) 0.0630(11) Uani 1 1 d . . . . .
C1_12 C 0.8776(3) 0.9533(3) 0.5069(3) 0.0636(12) Uani 1 1 d . . . . .
H1A_12 H 0.905964 0.960661 0.476933 0.076 Uiso 1 1 calc R U . . .
H1B_12 H 0.887492 0.999604 0.533787 0.076 Uiso 1 1 calc R U . . .
C2_12 C 0.7912(3) 0.9493(3) 0.4725(3) 0.0596(11) Uani 1 1 d . . . . .
H2_12 H 0.761158 0.955741 0.501875 0.072 Uiso 1 1 calc R U . . .
O1_12 O 0.77801(19) 0.87243(18) 0.44591(16) 0.0540(7) Uani 1 1 d . . . . .
H1_12 H 0.730423 0.863505 0.433212 0.081 Uiso 1 1 calc R U . . .
C3_12 C 0.7712(2) 1.01563(18) 0.42555(19) 0.0697(15) Uani 1 1 d G . . . .
C8_12 C 0.7436(3) 1.0829(3) 0.4451(2) 0.094(2) Uani 1 1 d G . . . .
H8_12 H 0.729706 1.082268 0.481547 0.113 Uiso 1 1 calc R U . . .
C7_12 C 0.7365(3) 1.15109(19) 0.4114(3) 0.134(5) Uani 1 1 d G . . . .
H7_12 H 0.717596 1.197059 0.424729 0.161 Uiso 1 1 calc R U . . .
C6_12 C 0.7568(3) 1.1520(2) 0.3580(3) 0.124(4) Uani 1 1 d G . . . .
H6_12 H 0.751930 1.198610 0.334978 0.149 Uiso 1 1 calc R U . . .
C5_12 C 0.7844(3) 1.0847(3) 0.3385(2) 0.123(4) Uani 1 1 d G . . . .
H5_12 H 0.798375 1.085369 0.302043 0.147 Uiso 1 1 calc R U . . .
C4_12 C 0.7916(3) 1.0165(2) 0.3722(2) 0.0815(19) Uani 1 1 d G . . . .
NA_12 N 0.8184(5) 0.9536(4) 0.3500(3) 0.103(2) Uani 1 1 d . . . . .
HA1_12 H 0.830210 0.957141 0.315869 0.123 Uiso 1 1 calc R U . . .
HA2_12 H 0.824010 0.908960 0.369664 0.123 Uiso 1 1 calc R U . . .
O_13 O 0.7971(2) 0.7632(2) 0.36571(17) 0.0606(8) Uani 1 1 d D . . . .
H1_13 H 0.7519(16) 0.746(4) 0.345(3) 0.091 Uiso 1 1 d D U . . .
H2_13 H 0.831(3) 0.750(4) 0.348(3) 0.091 Uiso 1 1 d D U . . .
Gd_21 Gd 0.58503(2) 0.61355(2) 0.27603(2) 0.04360(6) Uani 1 1 d . . . . .
O3A_22 O 0.63471(19) 0.73260(15) 0.32770(14) 0.0478(6) Uani 0.729(7) 1 d D . P A 1
C12A_22 C 0.5992(4) 0.7740(3) 0.3558(2) 0.0439(16) Uani 0.729(7) 1 d D U P A 1
O4A_22 O 0.62874(18) 0.82630(15) 0.39315(13) 0.0482(6) Uani 0.729(7) 1 d D . P A 1
C11A_22 C 0.5137(4) 0.7564(5) 0.3413(4) 0.0443(19) Uani 0.729(7) 1 d D . P A 1
H11A_22 H 0.505963 0.719802 0.372076 0.053 Uiso 0.729(7) 1 calc R U P A 1
H11B_22 H 0.485608 0.805096 0.343551 0.053 Uiso 0.729(7) 1 calc R U P A 1
N2A_22 N 0.4823(3) 0.7222(3) 0.2803(2) 0.0443(11) Uani 0.729(7) 1 d D . P A 1
C10A_22 C 0.4040(3) 0.6909(3) 0.2708(3) 0.0552(16) Uani 0.729(7) 1 d D . P A 1
H10A_22 H 0.377093 0.686554 0.226535 0.066 Uiso 0.729(7) 1 calc R U P A 1
H10B_22 H 0.374573 0.727521 0.288243 0.066 Uiso 0.729(7) 1 calc R U P A 1
C9A_22 C 0.4057(4) 0.6131(4) 0.2996(4) 0.0559(17) Uani 0.729(7) 1 d D . P A 1
H9A_22 H 0.427343 0.618427 0.344431 0.067 Uiso 0.729(7) 1 calc R U P A 1
H9B_22 H 0.352349 0.593209 0.290280 0.067 Uiso 0.729(7) 1 calc R U P A 1
C13A_22 C 0.4742(5) 0.7868(5) 0.2366(4) 0.0433(17) Uani 0.729(7) 1 d D . P A 1
H13A_22 H 0.518322 0.823047 0.251397 0.052 Uiso 0.729(7) 1 calc R U P A 1
H13B_22 H 0.426257 0.816092 0.233008 0.052 Uiso 0.729(7) 1 calc R U P A 1
C14A_22 C 0.4718(4) 0.7539(3) 0.1737(3) 0.0556(17) Uani 0.729(7) 1 d D . P A 1
H14A_22 H 0.424850 0.721637 0.157953 0.067 Uiso 0.729(7) 1 calc R U P A 1
H14B_22 H 0.467654 0.797821 0.145083 0.067 Uiso 0.729(7) 1 calc R U P A 1
N3A_22 N 0.5402(5) 0.7059(4) 0.1744(3) 0.0576(17) Uani 0.729(7) 1 d D . P A 1
C15A_22 C 0.6048(6) 0.7582(5) 0.1789(6) 0.064(2) Uani 0.729(7) 1 d D U P A 1
H15A_22 H 0.603001 0.802815 0.205639 0.077 Uiso 0.729(7) 1 calc R U P A 1
H15B_22 H 0.601599 0.778657 0.138075 0.077 Uiso 0.729(7) 1 calc R U P A 1
C16A_22 C 0.6796(7) 0.7138(7) 0.2052(8) 0.084(6) Uani 0.729(7) 1 d D . P A 1
O5A_22 O 0.6736(3) 0.6448(2) 0.22320(16) 0.0654(9) Uani 0.729(7) 1 d D . P A 1
O6A_22 O 0.7359(4) 0.7448(3) 0.1977(2) 0.0884(15) Uani 0.729(7) 1 d D . P A 1
C17A_22 C 0.5254(5) 0.6593(4) 0.1195(3) 0.0609(19) Uani 0.729(7) 1 d D . P A 1
H17A_22 H 0.575061 0.641423 0.115261 0.073 Uiso 0.729(7) 1 calc R U P A 1
H17B_22 H 0.499557 0.691952 0.083671 0.073 Uiso 0.729(7) 1 calc R U P A 1
C18A_22 C 0.4751(5) 0.5888(4) 0.1202(3) 0.062(2) Uani 0.729(7) 1 d D . P A 1
H18A_22 H 0.424055 0.606315 0.121830 0.074 Uiso 0.729(7) 1 calc R U P A 1
H18B_22 H 0.467216 0.558343 0.082349 0.074 Uiso 0.729(7) 1 calc R U P A 1
N4A_22 N 0.5121(5) 0.5389(5) 0.1739(3) 0.058(2) Uani 0.729(7) 1 d D . P A 1
C19A_22 C 0.5760(9) 0.4935(6) 0.1589(5) 0.064(4) Uani 0.729(7) 1 d D . P A 1
H19A_22 H 0.553553 0.454324 0.126921 0.077 Uiso 0.729(7) 1 calc R U P A 1
H19B_22 H 0.608690 0.529347 0.143895 0.077 Uiso 0.729(7) 1 calc R U P A 1
C20A_22 C 0.6230(7) 0.4545(4) 0.2162(3) 0.053(2) Uani 0.729(7) 1 d D . P A 1
O7A_22 O 0.6237(2) 0.48509(17) 0.26730(15) 0.0547(7) Uani 0.729(7) 1 d D . P A 1
O8A_22 O 0.6513(3) 0.3902(2) 0.2116(2) 0.0803(14) Uani 0.729(7) 1 d D . P A 1
C21A_22 C 0.4545(4) 0.4857(3) 0.1841(3) 0.0541(16) Uani 0.729(7) 1 d D . P A 1
H21A_22 H 0.480915 0.440453 0.208319 0.065 Uiso 0.729(7) 1 calc R U P A 1
H21B_22 H 0.420983 0.466086 0.144409 0.065 Uiso 0.729(7) 1 calc R U P A 1
C22A_22 C 0.4061(4) 0.5254(4) 0.2171(3) 0.0536(16) Uani 0.729(7) 1 d D . P A 1
H22A_22 H 0.377739 0.568827 0.191675 0.064 Uiso 0.729(7) 1 calc R U P A 1
H22B_22 H 0.367662 0.488047 0.222880 0.064 Uiso 0.729(7) 1 calc R U P A 1
N1A_22 N 0.4523(5) 0.5567(4) 0.2778(3) 0.054(2) Uani 0.729(7) 1 d D . P A 1
C1A_22 C 0.4743(6) 0.4877(5) 0.3205(4) 0.050(2) Uani 0.729(7) 1 d D . P A 1
H1A_22 H 0.503934 0.449978 0.304141 0.060 Uiso 0.729(7) 1 calc R U P A 1
H1B_22 H 0.427012 0.461479 0.322831 0.060 Uiso 0.729(7) 1 calc R U P A 1
C2A_22 C 0.5233(3) 0.5132(2) 0.3851(2) 0.0546(10) Uani 0.729(7) 1 d D . P A 1
H2A_22 H 0.489616 0.540434 0.405580 0.066 Uiso 0.729(7) 1 calc R U P A 1
O3B_22 O 0.63471(19) 0.73260(15) 0.32770(14) 0.0478(6) Uani 0.271(7) 1 d D . P A 2
C12B_22 C 0.6007(9) 0.7702(6) 0.3590(4) 0.049(5) Uani 0.271(7) 1 d D U P A 2
O4B_22 O 0.62874(18) 0.82630(15) 0.39315(13) 0.0482(6) Uani 0.271(7) 1 d D . P A 2
C11B_22 C 0.5193(10) 0.7477(12) 0.3566(9) 0.045(6) Uani 0.271(7) 1 d D . P A 2
H11C_22 H 0.521489 0.720349 0.394910 0.054 Uiso 0.271(7) 1 calc R U P A 2
H11D_22 H 0.488906 0.795927 0.354939 0.054 Uiso 0.271(7) 1 calc R U P A 2
N2B_22 N 0.4791(8) 0.6988(8) 0.3058(8) 0.075(7) Uani 0.271(7) 1 d D . P A 2
C10B_22 C 0.4221(12) 0.6498(11) 0.3253(11) 0.082(8) Uani 0.271(7) 1 d D . P A 2
H10C_22 H 0.446821 0.631274 0.367479 0.098 Uiso 0.271(7) 1 calc R U P A 2
H10D_22 H 0.377525 0.682587 0.325407 0.098 Uiso 0.271(7) 1 calc R U P A 2
C9B_22 C 0.3942(10) 0.5821(11) 0.2853(11) 0.072(7) Uani 0.271(7) 1 d D . P A 2
H9B1_22 H 0.363652 0.548142 0.303828 0.086 Uiso 0.271(7) 1 calc R U P A 2
H9B2_22 H 0.359856 0.600380 0.245505 0.086 Uiso 0.271(7) 1 calc R U P A 2
C13B_22 C 0.4309(11) 0.7444(10) 0.2542(9) 0.067(5) Uani 0.271(7) 1 d D . P A 2
H13C_22 H 0.401519 0.784692 0.268221 0.081 Uiso 0.271(7) 1 calc R U P A 2
H13D_22 H 0.394329 0.710361 0.224197 0.081 Uiso 0.271(7) 1 calc R U P A 2
C14B_22 C 0.4896(15) 0.7823(12) 0.2259(13) 0.048(6) Uani 0.271(7) 1 d D . P A 2
H14C_22 H 0.462010 0.820923 0.195000 0.058 Uiso 0.271(7) 1 calc R U P A 2
H14D_22 H 0.528848 0.810675 0.258335 0.058 Uiso 0.271(7) 1 calc R U P A 2
N3B_22 N 0.5313(8) 0.7244(8) 0.1955(7) 0.096(11) Uani 0.271(7) 1 d D . P A 2
C15B_22 C 0.6018(10) 0.7616(13) 0.1912(18) 0.070(5) Uani 0.271(7) 1 d D U P A 2
H15C_22 H 0.615739 0.803186 0.222334 0.084 Uiso 0.271(7) 1 calc R U P A 2
H15D_22 H 0.588829 0.787381 0.150876 0.084 Uiso 0.271(7) 1 calc R U P A 2
C16B_22 C 0.6739(9) 0.7127(9) 0.1984(14) 0.044(7) Uani 0.271(7) 1 d D . P A 2
O5B_22 O 0.6736(3) 0.6448(2) 0.22320(16) 0.0654(9) Uani 0.271(7) 1 d D . P A 2
O6B_22 O 0.7359(4) 0.7448(3) 0.1977(2) 0.0884(15) Uani 0.271(7) 1 d D . P A 2
C17B_22 C 0.4779(15) 0.7001(11) 0.1390(8) 0.095(10) Uani 0.271(7) 1 d D . P A 2
H17C_22 H 0.476899 0.738195 0.106582 0.114 Uiso 0.271(7) 1 calc R U P A 2
H17D_22 H 0.425377 0.696470 0.142819 0.114 Uiso 0.271(7) 1 calc R U P A 2
C18B_22 C 0.5032(17) 0.6215(12) 0.1230(8) 0.082(8) Uani 0.271(7) 1 d D . P A 2
H18C_22 H 0.465962 0.604323 0.084046 0.098 Uiso 0.271(7) 1 calc R U P A 2
H18D_22 H 0.553803 0.627814 0.116096 0.098 Uiso 0.271(7) 1 calc R U P A 2
N4B_22 N 0.5104(9) 0.5580(10) 0.1691(7) 0.068(9) Uani 0.271(7) 1 d D . P A 2
C19B_22 C 0.5579(17) 0.4895(15) 0.1605(9) 0.053(8) Uani 0.271(7) 1 d D . P A 2
H19C_22 H 0.522335 0.451689 0.133542 0.064 Uiso 0.271(7) 1 calc R U P A 2
H19D_22 H 0.592998 0.508373 0.138212 0.064 Uiso 0.271(7) 1 calc R U P A 2
C20B_22 C 0.6056(12) 0.4462(11) 0.2155(8) 0.057(8) Uani 0.271(7) 1 d D . P A 2
O7B_22 O 0.6237(2) 0.48509(17) 0.26730(15) 0.0547(7) Uani 0.271(7) 1 d D . P A 2
O8B_22 O 0.6513(3) 0.3902(2) 0.2116(2) 0.0803(14) Uani 0.271(7) 1 d D . P A 2
C21B_22 C 0.4302(13) 0.5389(14) 0.1648(8) 0.100(11) Uani 0.271(7) 1 d D . P A 2
H21C_22 H 0.405397 0.510774 0.126229 0.120 Uiso 0.271(7) 1 calc R U P A 2
H21D_22 H 0.400794 0.587313 0.164845 0.120 Uiso 0.271(7) 1 calc R U P A 2
C22B_22 C 0.4298(14) 0.4892(11) 0.2178(8) 0.067(5) Uani 0.271(7) 1 d D . P A 2
H22C_22 H 0.464379 0.443967 0.220698 0.081 Uiso 0.271(7) 1 calc R U P A 2
H22D_22 H 0.377031 0.469460 0.212220 0.081 Uiso 0.271(7) 1 calc R U P A 2
N1B_22 N 0.4568(9) 0.5372(9) 0.2756(7) 0.047(5) Uani 0.271(7) 1 d D . P A 2
C1B_22 C 0.483(3) 0.4736(13) 0.3239(8) 0.095(18) Uani 0.271(7) 1 d D . P A 2
H1B1_22 H 0.518870 0.437457 0.312911 0.114 Uiso 0.271(7) 1 calc R U P A 2
H1B2_22 H 0.437910 0.443369 0.326696 0.114 Uiso 0.271(7) 1 calc R U P A 2
C2B_22 C 0.5233(3) 0.5132(2) 0.3851(2) 0.0546(10) Uani 0.271(7) 1 d D . P A 2
H2B_22 H 0.485591 0.539233 0.402291 0.066 Uiso 0.271(7) 1 calc R U P A 2
O1_22 O 0.57728(18) 0.56819(16) 0.37394(13) 0.0481(6) Uani 1 1 d . . . . .
H1_22 H 0.599583 0.592207 0.406311 0.072 Uiso 1 1 calc R U . A 1
C3_22 C 0.5617(3) 0.44477(17) 0.42315(16) 0.0704(16) Uani 1 1 d G . . . .
C8_22 C 0.6357(3) 0.4237(2) 0.4243(2) 0.084(2) Uani 1 1 d G . . A .
H8_22 H 0.662044 0.453238 0.402133 0.101 Uiso 1 1 calc R U . . .
C7_22 C 0.6711(3) 0.3593(3) 0.4579(3) 0.136(5) Uani 1 1 d G . . A .
H7_22 H 0.721727 0.344905 0.458745 0.163 Uiso 1 1 calc R U . . .
C6_22 C 0.6326(4) 0.3161(2) 0.4904(2) 0.157(5) Uani 1 1 d G U . A .
H6_22 H 0.656796 0.272090 0.513392 0.188 Uiso 1 1 calc R U . . .
C5_22 C 0.5585(4) 0.3372(2) 0.48924(19) 0.133(4) Uani 1 1 d G U . A .
H5_22 H 0.532181 0.307607 0.511428 0.159 Uiso 1 1 calc R U . . .
C4_22 C 0.5231(3) 0.4015(2) 0.45561(19) 0.089(2) Uani 1 1 d G U . A .
NA_22 N 0.4473(6) 0.4197(4) 0.4518(3) 0.120(3) Uani 1 1 d . U . . .
HA1_22 H 0.422128 0.390445 0.470687 0.144 Uiso 1 1 calc R U . A .
HA2_22 H 0.424576 0.460340 0.430610 0.144 Uiso 1 1 calc R U . . .
O_23 O 0.7132(2) 0.59453(19) 0.34743(15) 0.0523(7) Uani 1 1 d D . . . .
H1_23 H 0.715(4) 0.5460(10) 0.358(2) 0.078 Uiso 1 1 d D U . . .
H2_23 H 0.717(4) 0.624(2) 0.3784(17) 0.078 Uiso 1 1 d D U . . .
O_31 O 0.7733(6) 0.3372(4) 0.3031(4) 0.159(3) Uani 1 1 d . . . . .
O_32 O 0.5633(4) 0.8678(4) 0.4823(3) 0.113(2) Uani 1 1 d . . . . .
O_33 O 0.8726(6) 0.7255(7) 0.2835(3) 0.165(4) Uani 1 1 d . . . . .
O_34 O 0.5835(5) 1.1246(4) 0.5239(3) 0.118(2) Uani 1 1 d . . . . .
O_35 O 0.6829(5) 1.1980(4) 0.6226(3) 0.129(2) Uani 1 1 d . . . . .
OA_36 O 0.9403(8) 0.5793(9) 0.3075(5) 0.125(5) Uani 0.5 1 d . . P . .
OA_37 O 0.6525(5) 0.9843(5) 0.5456(4) 0.072(2) Uani 0.5 1 d . . P B 1
OB_37 O 0.7727(6) 0.4844(6) 0.1275(5) 0.040(2) Uiso 0.25 1 d . . P C 2
OC_37 O 0.7484(8) 0.5380(9) 0.1741(7) 0.058(3) Uiso 0.25 1 d . . P D 3
OA_38 O 0.7252(8) 0.9018(9) 0.2354(7) 0.057(3) Uiso 0.25 1 d . . P E 1
OB_38 O 0.7270(8) 0.9157(9) 0.2053(7) 0.057(3) Uiso 0.25 1 d . . P F 2
OA_39 O 0.8080(9) 0.4709(9) 0.3559(7) 0.062(3) Uiso 0.25 1 d . . P G 1
OB_39 O 0.7929(8) 0.4539(8) 0.3900(6) 0.052(3) Uiso 0.25 1 d . . P H 2
OA_40 O 0.9535(10) 0.9630(10) 0.3180(8) 0.069(4) Uiso 0.25 1 d . . P . .
OA_41 O 0.8023(8) 0.5476(8) 0.2414(6) 0.055(3) Uiso 0.25 1 d . . P . .
OA_42 O 1.1682(7) 0.8329(7) 0.3678(5) 0.046(2) Uiso 0.25 1 d . . P . .

loop_
_atom_site_aniso_label
_atom_site_aniso_U_11
_atom_site_aniso_U_22
_atom_site_aniso_U_33
_atom_site_aniso_U_23
_atom_site_aniso_U_13
_atom_site_aniso_U_12
Gd_11 0.04127(11) 0.05418(13) 0.05569(12) -0.01134(9) 0.00131(8) 0.00490(8)
O3_12 0.0488(16) 0.0420(14) 0.0478(14) -0.0070(11) 0.0041(12) 0.0051(12)
C12_12 0.056(2) 0.0358(16) 0.0437(17) -0.0024(13) 0.0052(16) 0.0045(15)
O4_12 0.064(2) 0.0464(16) 0.0509(16) -0.0067(12) 0.0135(14) -0.0087(14)
C11_12 0.058(2) 0.0393(18) 0.050(2) -0.0053(15) 0.0070(18) 0.0037(16)
N2_12 0.057(2) 0.0436(17) 0.0481(17) -0.0088(13) 0.0042(15) 0.0033(15)
C10_12 0.072(3) 0.044(2) 0.063(3) -0.0161(19) 0.008(2) 0.001(2)
C9_12 0.077(4) 0.058(3) 0.064(3) -0.017(2) 0.004(3) -0.003(2)
C13_12 0.080(4) 0.060(3) 0.058(3) -0.003(2) -0.003(2) 0.020(3)
C14_12 0.089(4) 0.057(3) 0.069(3) -0.002(2) -0.005(3) 0.022(3)
N3_12 0.078(3) 0.064(3) 0.079(3) -0.014(2) -0.004(3) 0.031(3)
C15_12 0.081(4) 0.067(3) 0.097(5) -0.020(3) -0.007(3) 0.037(3)
C16_12 0.059(3) 0.086(4) 0.084(4) -0.027(3) -0.002(3) 0.025(3)
O5_12 0.059(2) 0.083(3) 0.083(3) -0.030(2) 0.0087(19) 0.019(2)
O6_12 0.105(4) 0.091(4) 0.109(4) -0.044(3) -0.008(3) 0.047(3)
C17_12 0.082(5) 0.079(4) 0.094(5) -0.018(4) -0.024(4) 0.040(4)
C18_12 0.056(3) 0.098(5) 0.098(5) -0.020(4) -0.007(3) 0.030(3)
N4_12 0.045(2) 0.108(5) 0.100(4) -0.032(3) -0.002(2) 0.013(3)
C19_12 0.051(3) 0.118(6) 0.108(6) -0.031(5) 0.017(3) -0.006(4)
C20_12 0.062(4) 0.108(6) 0.097(5) -0.040(4) 0.026(3) -0.026(4)
O7_12 0.053(2) 0.093(3) 0.076(2) -0.018(2) 0.0173(18) -0.012(2)
O8_12 0.081(4) 0.151(6) 0.124(5) -0.030(4) 0.051(4) -0.034(4)
C21_12 0.051(3) 0.089(5) 0.107(5) -0.027(4) -0.009(3) 0.002(3)
C22_12 0.064(3) 0.070(4) 0.083(4) -0.013(3) -0.018(3) -0.015(3)
N1_12 0.056(2) 0.053(2) 0.066(2) -0.0096(17) -0.0019(19) -0.0067(17)
C1_12 0.060(3) 0.047(2) 0.070(3) -0.005(2) 0.000(2) -0.009(2)
C2_12 0.057(3) 0.045(2) 0.070(3) -0.0061(19) 0.008(2) -0.0052(19)
O1_12 0.0460(16) 0.0428(14) 0.0641(18) -0.0058(13) 0.0036(13) -0.0043(12)
C3_12 0.058(3) 0.044(2) 0.089(4) 0.003(2) -0.003(3) -0.011(2)
C8_12 0.059(3) 0.056(3) 0.138(6) -0.005(4) -0.013(4) 0.004(3)
C7_12 0.080(5) 0.052(3) 0.206(11) 0.018(5) -0.051(6) -0.006(3)
C6_12 0.074(4) 0.068(4) 0.174(9) 0.050(5) -0.046(5) -0.031(4)
C5_12 0.079(5) 0.097(6) 0.147(8) 0.063(6) -0.032(5) -0.038(4)
C4_12 0.064(3) 0.076(4) 0.089(4) 0.026(3) 0.000(3) -0.015(3)
NA_12 0.120(6) 0.097(5) 0.096(4) 0.024(4) 0.040(4) 0.002(4)
O_13 0.0495(18) 0.071(2) 0.0557(18) -0.0112(16) 0.0081(14) -0.0056(16)
Gd_21 0.05184(12) 0.02540(8) 0.04374(10) 0.00007(6) 0.00036(7) 0.00081(6)
O3A_22 0.0499(16) 0.0292(11) 0.0536(15) -0.0031(10) 0.0000(12) 0.0000(10)
C12A_22 0.050(3) 0.024(3) 0.048(3) 0.002(2) 0.001(3) 0.003(3)
O4A_22 0.0524(16) 0.0310(11) 0.0516(14) -0.0048(10) 0.0017(12) -0.0032(11)
C11A_22 0.044(3) 0.027(3) 0.051(4) 0.004(3) -0.003(3) 0.003(2)
N2A_22 0.045(2) 0.0231(18) 0.052(3) 0.0019(16) -0.0035(19) 0.0022(17)
C10A_22 0.044(3) 0.032(2) 0.074(4) -0.002(2) -0.005(3) 0.004(2)
C9A_22 0.048(4) 0.036(3) 0.076(4) -0.006(3) 0.007(3) -0.009(2)
C13A_22 0.044(4) 0.028(3) 0.050(3) -0.001(2) 0.002(3) 0.008(3)
C14A_22 0.070(4) 0.029(2) 0.051(3) 0.0053(19) -0.006(3) 0.001(2)
N3A_22 0.086(5) 0.034(2) 0.041(3) -0.006(2) 0.003(3) -0.005(2)
C15A_22 0.088(5) 0.046(3) 0.050(6) 0.007(3) 0.012(3) -0.009(3)
C16A_22 0.111(13) 0.094(10) 0.050(8) -0.010(6) 0.030(7) -0.033(9)
O5A_22 0.091(3) 0.0549(19) 0.0468(16) -0.0010(14) 0.0156(17) -0.0092(18)
O6A_22 0.120(4) 0.076(3) 0.082(3) -0.012(2) 0.050(3) -0.030(3)
C17A_22 0.101(6) 0.032(2) 0.039(3) 0.000(2) 0.007(3) -0.005(3)
C18A_22 0.089(5) 0.032(3) 0.045(3) 0.001(2) -0.009(3) -0.011(3)
N4A_22 0.080(6) 0.036(2) 0.044(3) -0.002(2) -0.002(3) -0.002(3)
C19A_22 0.088(7) 0.041(5) 0.060(6) -0.014(4) 0.016(4) -0.005(5)
C20A_22 0.072(6) 0.029(3) 0.058(4) -0.009(2) 0.021(3) -0.014(4)
O7A_22 0.075(2) 0.0320(12) 0.0518(15) -0.0040(11) 0.0125(15) 0.0049(13)
O8A_22 0.133(4) 0.0413(17) 0.079(3) -0.0105(16) 0.051(3) 0.006(2)
C21A_22 0.069(4) 0.0218(19) 0.053(3) -0.0043(19) -0.008(3) -0.004(2)
C22A_22 0.055(3) 0.028(2) 0.062(3) -0.004(2) -0.007(3) -0.006(2)
N1A_22 0.065(4) 0.028(3) 0.057(3) -0.002(2) 0.001(3) -0.004(2)
C1A_22 0.056(4) 0.032(2) 0.055(5) -0.003(3) 0.005(3) -0.011(3)
C2A_22 0.068(3) 0.0349(17) 0.057(2) -0.0046(16) 0.013(2) -0.0134(18)
O3B_22 0.0499(16) 0.0292(11) 0.0536(15) -0.0031(10) 0.0000(12) 0.0000(10)
C12B_22 0.048(7) 0.026(7) 0.055(7) 0.001(6) -0.009(7) -0.005(7)
O4B_22 0.0524(16) 0.0310(11) 0.0516(14) -0.0048(10) 0.0017(12) -0.0032(11)
C11B_22 0.043(8) 0.015(5) 0.059(13) 0.007(7) -0.012(8) 0.007(5)
N2B_22 0.056(10) 0.030(7) 0.111(17) -0.011(8) -0.013(10) 0.005(6)
C10B_22 0.051(11) 0.054(11) 0.14(2) -0.027(13) 0.023(12) -0.013(9)
C9B_22 0.043(10) 0.063(14) 0.099(19) 0.032(13) 0.009(10) -0.010(10)
C13B_22 0.065(12) 0.041(8) 0.090(14) 0.006(8) 0.016(11) 0.007(8)
C14B_22 0.055(12) 0.019(5) 0.073(15) 0.004(7) 0.026(9) 0.022(6)
N3B_22 0.075(14) 0.075(14) 0.090(16) 0.061(13) -0.045(12) -0.042(12)
C15B_22 0.092(9) 0.054(7) 0.052(10) 0.027(7) 0.005(7) -0.019(7)
C16B_22 0.072(16) 0.030(8) 0.021(6) -0.006(5) 0.002(7) -0.016(8)
O5B_22 0.091(3) 0.0549(19) 0.0468(16) -0.0010(14) 0.0156(17) -0.0092(18)
O6B_22 0.120(4) 0.076(3) 0.082(3) -0.012(2) 0.050(3) -0.030(3)
C17B_22 0.13(2) 0.075(15) 0.048(10) 0.014(10) -0.014(12) -0.034(16)
C18B_22 0.11(2) 0.08(2) 0.037(8) 0.008(11) 0.005(11) -0.010(17)
N4B_22 0.059(13) 0.10(2) 0.038(8) 0.008(10) -0.002(7) -0.026(12)
C19B_22 0.084(18) 0.042(11) 0.034(9) -0.009(7) 0.019(9) -0.030(11)
C20B_22 0.078(16) 0.041(10) 0.068(13) -0.020(8) 0.047(12) -0.042(10)
O7B_22 0.075(2) 0.0320(12) 0.0518(15) -0.0040(11) 0.0125(15) 0.0049(13)
O8B_22 0.133(4) 0.0413(17) 0.079(3) -0.0105(16) 0.051(3) 0.006(2)
C21B_22 0.13(2) 0.079(16) 0.061(12) -0.012(11) -0.010(13) -0.061(17)
C22B_22 0.084(15) 0.039(9) 0.069(12) -0.018(9) 0.009(11) -0.015(9)
N1B_22 0.049(9) 0.025(8) 0.057(9) -0.003(5) 0.004(6) -0.017(6)
C1B_22 0.14(4) 0.07(2) 0.047(13) 0.017(12) -0.006(16) -0.05(2)
C2B_22 0.068(3) 0.0349(17) 0.057(2) -0.0046(16) 0.013(2) -0.0134(18)
O1_22 0.0569(17) 0.0329(12) 0.0474(14) -0.0041(10) 0.0056(12) -0.0063(11)
C3_22 0.112(5) 0.0335(18) 0.051(2) -0.0043(16) 0.003(3) -0.016(2)
C8_22 0.090(5) 0.045(3) 0.093(4) 0.007(3) -0.008(3) 0.007(3)
C7_22 0.157(9) 0.062(4) 0.132(8) 0.019(5) -0.040(7) 0.016(5)
C6_22 0.267(13) 0.060(4) 0.083(5) 0.025(4) -0.035(7) 0.002(6)
C5_22 0.276(13) 0.045(3) 0.054(3) 0.005(2) 0.016(5) -0.033(5)
C4_22 0.162(7) 0.048(3) 0.052(3) -0.012(2) 0.026(4) -0.041(4)
NA_22 0.205(8) 0.082(4) 0.099(5) -0.006(4) 0.085(6) -0.048(5)
O_23 0.0517(17) 0.0416(14) 0.0540(16) -0.0068(12) 0.0025(13) 0.0082(13)
O_31 0.228(10) 0.087(4) 0.124(6) -0.004(4) -0.001(6) 0.000(5)
O_32 0.124(5) 0.140(5) 0.084(3) 0.012(3) 0.045(3) 0.046(4)
O_33 0.162(8) 0.257(11) 0.085(4) 0.000(5) 0.053(5) 0.059(7)
O_34 0.139(6) 0.122(5) 0.091(4) 0.004(3) 0.030(4) 0.004(4)
O_35 0.176(7) 0.119(5) 0.102(4) 0.006(4) 0.057(5) -0.030(5)
OA_36 0.133(10) 0.150(12) 0.088(7) -0.019(7) 0.027(7) 0.070(9)
OA_37 0.083(5) 0.060(4) 0.087(5) -0.009(4) 0.049(5) 0.022(4)

loop_
_atom_type_symbol
_atom_type_description
_atom_type_scat_dispersion_real
_atom_type_scat_dispersion_imag
_atom_type_scat_source
C C 0.0020 0.0012 'International Tables Vol C Tables 4.2.6.8 and 6.1.1.4'
N N 0.0042 0.0025 'International Tables Vol C Tables 4.2.6.8 and 6.1.1.4'
O O 0.0077 0.0045 'International Tables Vol C Tables 4.2.6.8 and 6.1.1.4'
Gd Gd -0.2030 3.1083 'International Tables Vol C Tables 4.2.6.8 and 6.1.1.4'
H H 0.0000 0.0000 'International Tables Vol C Tables 4.2.6.8 and 6.1.1.4'

loop_
_geom_angle_atom_site_label_1
_geom_angle_atom_site_label_2
_geom_angle_atom_site_label_3
_geom_angle
_geom_angle_site_symmetry_1
_geom_angle_site_symmetry_3
_geom_angle_publ_flag
O5_12 Gd_11 O7_12 83.20(18) . . ?
O5_12 Gd_11 O3_12 85.41(14) . . ?
O7_12 Gd_11 O3_12 143.64(13) . . ?
O5_12 Gd_11 O_13 74.45(15) . . ?
O7_12 Gd_11 O_13 72.51(14) . . ?
O3_12 Gd_11 O_13 71.18(12) . . ?
O5_12 Gd_11 N1_12 141.90(16) . . ?
O7_12 Gd_11 N1_12 74.92(16) . . ?
O3_12 Gd_11 N1_12 129.81(14) . . ?
O_13 Gd_11 N1_12 125.50(14) . . ?
O5_12 Gd_11 N4_12 73.04(17) . . ?
O7_12 Gd_11 N4_12 67.3(2) . . ?
O3_12 Gd_11 N4_12 140.35(18) . . ?
O_13 Gd_11 N4_12 130.36(19) . . ?
N1_12 Gd_11 N4_12 69.86(17) . . ?
O5_12 Gd_11 N2_12 130.29(17) . . ?
O7_12 Gd_11 N2_12 143.15(14) . . ?
O3_12 Gd_11 N2_12 65.26(11) . . ?
O_13 Gd_11 N2_12 125.39(13) . . ?
N1_12 Gd_11 N2_12 68.70(15) . . ?
N4_12 Gd_11 N2_12 104.25(19) . . ?
O5_12 Gd_11 N3_12 66.44(18) . . ?
O7_12 Gd_11 N3_12 130.88(18) . . ?
O3_12 Gd_11 N3_12 73.64(16) . . ?
O_13 Gd_11 N3_12 128.60(15) . . ?
N1_12 Gd_11 N3_12 105.77(16) . . ?
N4_12 Gd_11 N3_12 67.3(2) . . ?
N2_12 Gd_11 N3_12 67.16(15) . . ?
C12_12 O3_12 Gd_11 126.0(3) . . ?
O4_12 C12_12 O3_12 125.1(4) . . ?
O4_12 C12_12 C11_12 117.6(4) . . ?
O3_12 C12_12 C11_12 117.2(4) . . ?
N2_12 C11_12 C12_12 114.2(4) . . ?
N2_12 C11_12 H11A_12 108.7 . . ?
C12_12 C11_12 H11A_12 108.7 . . ?
N2_12 C11_12 H11B_12 108.7 . . ?
C12_12 C11_12 H11B_12 108.7 . . ?
H11A_12 C11_12 H11B_12 107.6 . . ?
C11_12 N2_12 C13_12 109.9(4) . . ?
C11_12 N2_12 C10_12 108.3(4) . . ?
C13_12 N2_12 C10_12 109.6(4) . . ?
C11_12 N2_12 Gd_11 108.7(3) . . ?
C13_12 N2_12 Gd_11 111.0(3) . . ?
C10_12 N2_12 Gd_11 109.3(3) . . ?
C9_12 C10_12 N2_12 112.9(5) . . ?
C9_12 C10_12 H10A_12 109.0 . . ?
N2_12 C10_12 H10A_12 109.0 . . ?
C9_12 C10_12 H10B_12 109.0 . . ?
N2_12 C10_12 H10B_12 109.0 . . ?
H10A_12 C10_12 H10B_12 107.8 . . ?
N1_12 C9_12 C10_12 114.8(4) . . ?
N1_12 C9_12 H9A_12 108.6 . . ?
C10_12 C9_12 H9A_12 108.6 . . ?
N1_12 C9_12 H9B_12 108.6 . . ?
C10_12 C9_12 H9B_12 108.6 . . ?
H9A_12 C9_12 H9B_12 107.5 . . ?
N2_12 C13_12 C14_12 112.1(4) . . ?
N2_12 C13_12 H13A_12 109.2 . . ?
C14_12 C13_12 H13A_12 109.2 . . ?
N2_12 C13_12 H13B_12 109.2 . . ?
C14_12 C13_12 H13B_12 109.2 . . ?
H13A_12 C13_12 H13B_12 107.9 . . ?
N3_12 C14_12 C13_12 110.5(6) . . ?
N3_12 C14_12 H14A_12 109.5 . . ?
C13_12 C14_12 H14A_12 109.5 . . ?
N3_12 C14_12 H14B_12 109.5 . . ?
C13_12 C14_12 H14B_12 109.5 . . ?
H14A_12 C14_12 H14B_12 108.1 . . ?
C15_12 N3_12 C17_12 110.3(5) . . ?
C15_12 N3_12 C14_12 108.7(6) . . ?
C17_12 N3_12 C14_12 109.6(6) . . ?
C15_12 N3_12 Gd_11 105.3(4) . . ?
C17_12 N3_12 Gd_11 111.9(5) . . ?
C14_12 N3_12 Gd_11 111.0(3) . . ?
N3_12 C15_12 C16_12 111.1(7) . . ?
N3_12 C15_12 H15A_12 109.4 . . ?
C16_12 C15_12 H15A_12 109.4 . . ?
N3_12 C15_12 H15B_12 109.4 . . ?
C16_12 C15_12 H15B_12 109.4 . . ?
H15A_12 C15_12 H15B_12 108.0 . . ?
O5_12 C16_12 O6_12 123.7(8) . . ?
O5_12 C16_12 C15_12 119.7(5) . . ?
O6_12 C16_12 C15_12 116.5(7) . . ?
C16_12 O5_12 Gd_11 124.4(5) . . ?
C18_12 C17_12 N3_12 113.6(7) . . ?
C18_12 C17_12 H17A_12 108.8 . . ?
N3_12 C17_12 H17A_12 108.8 . . ?
C18_12 C17_12 H17B_12 108.8 . . ?
N3_12 C17_12 H17B_12 108.8 . . ?
H17A_12 C17_12 H17B_12 107.7 . . ?
C17_12 C18_12 N4_12 113.0(6) . . ?
C17_12 C18_12 H18A_12 109.0 . . ?
N4_12 C18_12 H18A_12 109.0 . . ?
C17_12 C18_12 H18B_12 109.0 . . ?
N4_12 C18_12 H18B_12 109.0 . . ?
H18A_12 C18_12 H18B_12 107.8 . . ?
C21_12 N4_12 C19_12 111.3(7) . . ?
C21_12 N4_12 C18_12 107.9(6) . . ?
C19_12 N4_12 C18_12 111.1(6) . . ?
C21_12 N4_12 Gd_11 108.2(4) . . ?
C19_12 N4_12 Gd_11 107.4(4) . . ?
C18_12 N4_12 Gd_11 110.9(4) . . ?
N4_12 C19_12 C20_12 114.7(6) . . ?
N4_12 C19_12 H19A_12 108.6 . . ?
C20_12 C19_12 H19A_12 108.6 . . ?
N4_12 C19_12 H19B_12 108.6 . . ?
C20_12 C19_12 H19B_12 108.6 . . ?
H19A_12 C19_12 H19B_12 107.6 . . ?
O8_12 C20_12 O7_12 124.8(9) . . ?
O8_12 C20_12 C19_12 118.5(7) . . ?
O7_12 C20_12 C19_12 116.6(7) . . ?
C20_12 O7_12 Gd_11 126.2(6) . . ?
N4_12 C21_12 C22_12 112.8(6) . . ?
N4_12 C21_12 H21A_12 109.0 . . ?
C22_12 C21_12 H21A_12 109.0 . . ?
N4_12 C21_12 H21B_12 109.0 . . ?
C22_12 C21_12 H21B_12 109.0 . . ?
H21A_12 C21_12 H21B_12 107.8 . . ?
C21_12 C22_12 N1_12 111.1(5) . . ?
C21_12 C22_12 H22A_12 109.4 . . ?
N1_12 C22_12 H22A_12 109.4 . . ?
C21_12 C22_12 H22B_12 109.4 . . ?
N1_12 C22_12 H22B_12 109.4 . . ?
H22A_12 C22_12 H22B_12 108.0 . . ?
C9_12 N1_12 C1_12 112.3(5) . . ?
C9_12 N1_12 C22_12 108.8(5) . . ?
C1_12 N1_12 C22_12 106.8(5) . . ?
C9_12 N1_12 Gd_11 112.6(3) . . ?
C1_12 N1_12 Gd_11 107.7(3) . . ?
C22_12 N1_12 Gd_11 108.4(3) . . ?
N1_12 C1_12 C2_12 114.5(4) . . ?
N1_12 C1_12 H1A_12 108.6 . . ?
C2_12 C1_12 H1A_12 108.6 . . ?
N1_12 C1_12 H1B_12 108.6 . . ?
C2_12 C1_12 H1B_12 108.6 . . ?
H1A_12 C1_12 H1B_12 107.6 . . ?
O1_12 C2_12 C1_12 105.7(4) . . ?
O1_12 C2_12 C3_12 114.0(4) . . ?
C1_12 C2_12 C3_12 108.2(4) . . ?
O1_12 C2_12 H2_12 109.6 . . ?
C1_12 C2_12 H2_12 109.6 . . ?
C3_12 C2_12 H2_12 109.6 . . ?
C2_12 O1_12 H1_12 109.5 . . ?
C8_12 C3_12 C4_12 120.0 . . ?
C8_12 C3_12 C2_12 114.8(3) . . ?
C4_12 C3_12 C2_12 124.2(3) . . ?
C7_12 C8_12 C3_12 120.0 . . ?
C7_12 C8_12 H8_12 120.0 . . ?
C3_12 C8_12 H8_12 120.0 . . ?
C6_12 C7_12 C8_12 120.0 . . ?
C6_12 C7_12 H7_12 120.0 . . ?
C8_12 C7_12 H7_12 120.0 . . ?
C7_12 C6_12 C5_12 120.0 . . ?
C7_12 C6_12 H6_12 120.0 . . ?
C5_12 C6_12 H6_12 120.0 . . ?
C4_12 C5_12 C6_12 120.0 . . ?
C4_12 C5_12 H5_12 120.0 . . ?
C6_12 C5_12 H5_12 120.0 . . ?
NA_12 C4_12 C5_12 116.4(4) . . ?
NA_12 C4_12 C3_12 123.6(4) . . ?
C5_12 C4_12 C3_12 120.0 . . ?
C4_12 NA_12 HA1_12 120.0 . . ?
C4_12 NA_12 HA2_12 120.0 . . ?
HA1_12 NA_12 HA2_12 120.0 . . ?
Gd_11 O_13 H1_13 133(5) . . ?
Gd_11 O_13 H2_13 105(5) . . ?
H1_13 O_13 H2_13 109.4(17) . . ?
O7B_22 Gd_21 O5B_22 84.17(13) . . ?
O7A_22 Gd_21 O5A_22 84.17(13) . . ?
O7A_22 Gd_21 O3A_22 140.12(12) . . ?
O5A_22 Gd_21 O3A_22 81.30(12) . . ?
O7B_22 Gd_21 O3B_22 140.12(12) . . ?
O5B_22 Gd_21 O3B_22 81.30(12) . . ?
O7B_22 Gd_21 O_23 71.31(11) . . ?
O7A_22 Gd_21 O_23 71.31(11) . . ?
O5B_22 Gd_21 O_23 73.30(13) . . ?
O5A_22 Gd_21 O_23 73.30(13) . . ?
O3A_22 Gd_21 O_23 68.98(10) . . ?
O3B_22 Gd_21 O_23 68.98(10) . . ?
O7B_22 Gd_21 N4B_22 69.9(4) . . ?
O5B_22 Gd_21 N4B_22 80.6(4) . . ?
O3B_22 Gd_21 N4B_22 142.2(4) . . ?
O_23 Gd_21 N4B_22 134.9(4) . . ?
O7A_22 Gd_21 N1A_22 87.4(2) . . ?
O5A_22 Gd_21 N1A_22 150.80(19) . . ?
O3A_22 Gd_21 N1A_22 121.25(19) . . ?
O_23 Gd_21 N1A_22 129.70(19) . . ?
O7B_22 Gd_21 N3B_22 132.7(4) . . ?
O5B_22 Gd_21 N3B_22 68.7(4) . . ?
O3B_22 Gd_21 N3B_22 74.6(4) . . ?
O_23 Gd_21 N3B_22 130.3(3) . . ?
N4B_22 Gd_21 N3B_22 67.9(5) . . ?
O7A_22 Gd_21 N4A_22 63.3(2) . . ?
O5A_22 Gd_21 N4A_22 83.6(2) . . ?
O3A_22 Gd_21 N4A_22 149.6(2) . . ?
O_23 Gd_21 N4A_22 130.6(2) . . ?
N1A_22 Gd_21 N4A_22 67.7(2) . . ?
O7A_22 Gd_21 N2A_22 153.53(15) . . ?
O5A_22 Gd_21 N2A_22 117.30(16) . . ?
O3A_22 Gd_21 N2A_22 63.08(13) . . ?
O_23 Gd_21 N2A_22 127.51(13) . . ?
N1A_22 Gd_21 N2A_22 66.3(2) . . ?
N4A_22 Gd_21 N2A_22 101.9(2) . . ?
C12A_22 O3A_22 Gd_21 124.0(4) . . ?
O4A_22 C12A_22 O3A_22 125.3(6) . . ?
O4A_22 C12A_22 C11A_22 119.3(6) . . ?
O3A_22 C12A_22 C11A_22 115.3(6) . . ?
N2A_22 C11A_22 C12A_22 111.1(7) . . ?
N2A_22 C11A_22 H11A_22 109.4 . . ?
C12A_22 C11A_22 H11A_22 109.4 . . ?
N2A_22 C11A_22 H11B_22 109.4 . . ?
C12A_22 C11A_22 H11B_22 109.4 . . ?
H11A_22 C11A_22 H11B_22 108.0 . . ?
C11A_22 N2A_22 C13A_22 106.3(5) . . ?
C11A_22 N2A_22 C10A_22 111.1(6) . . ?
C13A_22 N2A_22 C10A_22 106.6(5) . . ?
C11A_22 N2A_22 Gd_21 104.2(4) . . ?
C13A_22 N2A_22 Gd_21 115.1(5) . . ?
C10A_22 N2A_22 Gd_21 113.4(3) . . ?
N2A_22 C10A_22 C9A_22 112.1(5) . . ?
N2A_22 C10A_22 H10A_22 109.2 . . ?
C9A_22 C10A_22 H10A_22 109.2 . . ?
N2A_22 C10A_22 H10B_22 109.2 . . ?
C9A_22 C10A_22 H10B_22 109.2 . . ?
H10A_22 C10A_22 H10B_22 107.9 . . ?
N1A_22 C9A_22 C10A_22 111.8(7) . . ?
N1A_22 C9A_22 H9A_22 109.3 . . ?
C10A_22 C9A_22 H9A_22 109.3 . . ?
N1A_22 C9A_22 H9B_22 109.3 . . ?
C10A_22 C9A_22 H9B_22 109.3 . . ?
H9A_22 C9A_22 H9B_22 107.9 . . ?
N2A_22 C13A_22 C14A_22 109.4(6) . . ?
N2A_22 C13A_22 H13A_22 109.8 . . ?
C14A_22 C13A_22 H13A_22 109.8 . . ?
N2A_22 C13A_22 H13B_22 109.8 . . ?
C14A_22 C13A_22 H13B_22 109.8 . . ?
H13A_22 C13A_22 H13B_22 108.2 . . ?
N3A_22 C14A_22 C13A_22 114.3(6) . . ?
N3A_22 C14A_22 H14A_22 108.7 . . ?
C13A_22 C14A_22 H14A_22 108.7 . . ?
N3A_22 C14A_22 H14B_22 108.7 . . ?
C13A_22 C14A_22 H14B_22 108.7 . . ?
H14A_22 C14A_22 H14B_22 107.6 . . ?
C17A_22 N3A_22 C15A_22 109.4(8) . . ?
C17A_22 N3A_22 C14A_22 111.5(6) . . ?
C15A_22 N3A_22 C14A_22 108.3(6) . . ?
C17A_22 N3A_22 Gd_21 110.7(4) . . ?
C15A_22 N3A_22 Gd_21 105.9(6) . . ?
C14A_22 N3A_22 Gd_21 110.9(5) . . ?
N3A_22 C15A_22 C16A_22 109.0(7) . . ?
N3A_22 C15A_22 H15A_22 109.9 . . ?
C16A_22 C15A_22 H15A_22 109.9 . . ?
N3A_22 C15A_22 H15B_22 109.9 . . ?
C16A_22 C15A_22 H15B_22 109.9 . . ?
H15A_22 C15A_22 H15B_22 108.3 . . ?
O6A_22 C16A_22 O5A_22 128.1(11) . . ?
O6A_22 C16A_22 C15A_22 114.8(9) . . ?
O5A_22 C16A_22 C15A_22 116.2(8) . . ?
C16A_22 O5A_22 Gd_21 121.5(7) . . ?
N3A_22 C17A_22 C18A_22 112.4(7) . . ?
N3A_22 C17A_22 H17A_22 109.1 . . ?
C18A_22 C17A_22 H17A_22 109.1 . . ?
N3A_22 C17A_22 H17B_22 109.1 . . ?
C18A_22 C17A_22 H17B_22 109.1 . . ?
H17A_22 C17A_22 H17B_22 107.9 . . ?
N4A_22 C18A_22 C17A_22 110.4(6) . . ?
N4A_22 C18A_22 H18A_22 109.6 . . ?
C17A_22 C18A_22 H18A_22 109.6 . . ?
N4A_22 C18A_22 H18B_22 109.6 . . ?
C17A_22 C18A_22 H18B_22 109.6 . . ?
H18A_22 C18A_22 H18B_22 108.1 . . ?
C21A_22 N4A_22 C18A_22 109.3(7) . . ?
C21A_22 N4A_22 C19A_22 110.7(8) . . ?
C18A_22 N4A_22 C19A_22 106.7(7) . . ?
C21A_22 N4A_22 Gd_21 110.3(5) . . ?
C18A_22 N4A_22 Gd_21 115.8(5) . . ?
C19A_22 N4A_22 Gd_21 103.8(6) . . ?
C20A_22 C19A_22 N4A_22 107.4(8) . . ?
C20A_22 C19A_22 H19A_22 110.2 . . ?
N4A_22 C19A_22 H19A_22 110.2 . . ?
C20A_22 C19A_22 H19B_22 110.2 . . ?
N4A_22 C19A_22 H19B_22 110.2 . . ?
H19A_22 C19A_22 H19B_22 108.5 . . ?
O8A_22 C20A_22 O7A_22 123.8(7) . . ?
O8A_22 C20A_22 C19A_22 117.8(7) . . ?
O7A_22 C20A_22 C19A_22 117.8(7) . . ?
C20A_22 O7A_22 Gd_21 123.0(4) . . ?
N4A_22 C21A_22 C22A_22 111.2(5) . . ?
N4A_22 C21A_22 H21A_22 109.4 . . ?
C22A_22 C21A_22 H21A_22 109.4 . . ?
N4A_22 C21A_22 H21B_22 109.4 . . ?
C22A_22 C21A_22 H21B_22 109.4 . . ?
H21A_22 C21A_22 H21B_22 108.0 . . ?
N1A_22 C22A_22 C21A_22 112.9(6) . . ?
N1A_22 C22A_22 H22A_22 109.0 . . ?
C21A_22 C22A_22 H22A_22 109.0 . . ?
N1A_22 C22A_22 H22B_22 109.0 . . ?
C21A_22 C22A_22 H22B_22 109.0 . . ?
H22A_22 C22A_22 H22B_22 107.8 . . ?
C9A_22 N1A_22 C22A_22 109.7(7) . . ?
C9A_22 N1A_22 C1A_22 110.9(7) . . ?
C22A_22 N1A_22 C1A_22 106.8(6) . . ?
C9A_22 N1A_22 Gd_21 113.1(5) . . ?
C22A_22 N1A_22 Gd_21 112.1(5) . . ?
C1A_22 N1A_22 Gd_21 104.0(6) . . ?
N1A_22 C1A_22 C2A_22 111.3(7) . . ?
N1A_22 C1A_22 H1A_22 109.4 . . ?
C2A_22 C1A_22 H1A_22 109.4 . . ?
N1A_22 C1A_22 H1B_22 109.4 . . ?
C2A_22 C1A_22 H1B_22 109.4 . . ?
H1A_22 C1A_22 H1B_22 108.0 . . ?
O1_22 C2A_22 C3_22 113.3(4) . . ?
O1_22 C2A_22 C1A_22 103.8(6) . . ?
C3_22 C2A_22 C1A_22 111.6(5) . . ?
O1_22 C2A_22 H2A_22 109.3 . . ?
C3_22 C2A_22 H2A_22 109.3 . . ?
C1A_22 C2A_22 H2A_22 109.3 . . ?
C12B_22 O3B_22 Gd_21 122.8(7) . . ?
O4B_22 C12B_22 O3B_22 125.1(13) . . ?
O4B_22 C12B_22 C11B_22 115.1(12) . . ?
O3B_22 C12B_22 C11B_22 119.8(12) . . ?
N2B_22 C11B_22 C12B_22 115.0(15) . . ?
N2B_22 C11B_22 H11C_22 108.5 . . ?
C12B_22 C11B_22 H11C_22 108.5 . . ?
N2B_22 C11B_22 H11D_22 108.5 . . ?
C12B_22 C11B_22 H11D_22 108.5 . . ?
H11C_22 C11B_22 H11D_22 107.5 . . ?
C11B_22 N2B_22 C13B_22 111.9(14) . . ?
C11B_22 N2B_22 C10B_22 107.8(14) . . ?
C13B_22 N2B_22 C10B_22 104.1(14) . . ?
C11B_22 N2B_22 Gd_21 107.5(11) . . ?
C13B_22 N2B_22 Gd_21 112.5(11) . . ?
C10B_22 N2B_22 Gd_21 112.9(10) . . ?
C9B_22 C10B_22 N2B_22 113.0(15) . . ?
C9B_22 C10B_22 H10C_22 109.0 . . ?
N2B_22 C10B_22 H10C_22 109.0 . . ?
C9B_22 C10B_22 H10D_22 109.0 . . ?
N2B_22 C10B_22 H10D_22 109.0 . . ?
H10C_22 C10B_22 H10D_22 107.8 . . ?
N1B_22 C9B_22 C10B_22 112.4(15) . . ?
N1B_22 C9B_22 H9B1_22 109.1 . . ?
C10B_22 C9B_22 H9B1_22 109.1 . . ?
N1B_22 C9B_22 H9B2_22 109.1 . . ?
C10B_22 C9B_22 H9B2_22 109.1 . . ?
H9B1_22 C9B_22 H9B2_22 107.9 . . ?
N2B_22 C13B_22 C14B_22 104.2(16) . . ?
N2B_22 C13B_22 H13C_22 110.9 . . ?
C14B_22 C13B_22 H13C_22 110.9 . . ?
N2B_22 C13B_22 H13D_22 110.9 . . ?
C14B_22 C13B_22 H13D_22 110.9 . . ?
H13C_22 C13B_22 H13D_22 108.9 . . ?
N3B_22 C14B_22 C13B_22 114.8(15) . . ?
N3B_22 C14B_22 H14C_22 108.6 . . ?
C13B_22 C14B_22 H14C_22 108.6 . . ?
N3B_22 C14B_22 H14D_22 108.6 . . ?
C13B_22 C14B_22 H14D_22 108.6 . . ?
H14C_22 C14B_22 H14D_22 107.5 . . ?
C17B_22 N3B_22 C15B_22 115.5(19) . . ?
C17B_22 N3B_22 C14B_22 108.0(16) . . ?
C15B_22 N3B_22 C14B_22 108.4(15) . . ?
C17B_22 N3B_22 Gd_21 115.6(10) . . ?
C15B_22 N3B_22 Gd_21 102.7(12) . . ?
C14B_22 N3B_22 Gd_21 105.9(12) . . ?
N3B_22 C15B_22 C16B_22 119.9(15) . . ?
N3B_22 C15B_22 H15C_22 107.4 . . ?
C16B_22 C15B_22 H15C_22 107.4 . . ?
N3B_22 C15B_22 H15D_22 107.4 . . ?
C16B_22 C15B_22 H15D_22 107.4 . . ?
H15C_22 C15B_22 H15D_22 106.9 . . ?
O6B_22 C16B_22 O5B_22 121.5(13) . . ?
O6B_22 C16B_22 C15B_22 120.3(12) . . ?
O5B_22 C16B_22 C15B_22 114.9(14) . . ?
C16B_22 O5B_22 Gd_21 121.8(9) . . ?
N3B_22 C17B_22 C18B_22 108.1(17) . . ?
N3B_22 C17B_22 H17C_22 110.1 . . ?
C18B_22 C17B_22 H17C_22 110.1 . . ?
N3B_22 C17B_22 H17D_22 110.1 . . ?
C18B_22 C17B_22 H17D_22 110.1 . . ?
H17C_22 C17B_22 H17D_22 108.4 . . ?
N4B_22 C18B_22 C17B_22 116.3(15) . . ?
N4B_22 C18B_22 H18C_22 108.2 . . ?
C17B_22 C18B_22 H18C_22 108.2 . . ?
N4B_22 C18B_22 H18D_22 108.2 . . ?
C17B_22 C18B_22 H18D_22 108.2 . . ?
H18C_22 C18B_22 H18D_22 107.4 . . ?
C21B_22 N4B_22 C18B_22 104.3(15) . . ?
C21B_22 N4B_22 C19B_22 114.5(18) . . ?
C18B_22 N4B_22 C19B_22 113.6(15) . . ?
C21B_22 N4B_22 Gd_21 111.4(11) . . ?
C18B_22 N4B_22 Gd_21 108.1(12) . . ?
C19B_22 N4B_22 Gd_21 104.9(11) . . ?
C20B_22 C19B_22 N4B_22 118.8(15) . . ?
C20B_22 C19B_22 H19C_22 107.6 . . ?
N4B_22 C19B_22 H19C_22 107.6 . . ?
C20B_22 C19B_22 H19D_22 107.6 . . ?
N4B_22 C19B_22 H19D_22 107.6 . . ?
H19C_22 C19B_22 H19D_22 107.0 . . ?
O8B_22 C20B_22 O7B_22 116.9(13) . . ?
O8B_22 C20B_22 C19B_22 121.9(14) . . ?
O7B_22 C20B_22 C19B_22 115.8(14) . . ?
C20B_22 O7B_22 Gd_21 123.8(8) . . ?
N4B_22 C21B_22 C22B_22 109.2(17) . . ?
N4B_22 C21B_22 H21C_22 109.8 . . ?
C22B_22 C21B_22 H21C_22 109.8 . . ?
N4B_22 C21B_22 H21D_22 109.8 . . ?
C22B_22 C21B_22 H21D_22 109.8 . . ?
H21C_22 C21B_22 H21D_22 108.3 . . ?
C21B_22 C22B_22 N1B_22 109.0(13) . . ?
C21B_22 C22B_22 H22C_22 109.9 . . ?
N1B_22 C22B_22 H22C_22 109.9 . . ?
C21B_22 C22B_22 H22D_22 109.9 . . ?
N1B_22 C22B_22 H22D_22 109.9 . . ?
H22C_22 C22B_22 H22D_22 108.3 . . ?
C9B_22 N1B_22 C22B_22 111.6(16) . . ?
C9B_22 N1B_22 C1B_22 111(2) . . ?
C22B_22 N1B_22 C1B_22 101.3(12) . . ?
C9B_22 N1B_22 Gd_21 117.8(10) . . ?
C22B_22 N1B_22 Gd_21 108.5(10) . . ?
C1B_22 N1B_22 Gd_21 106(2) . . ?
N1B_22 C1B_22 C2B_22 107.8(15) . . ?
N1B_22 C1B_22 H1B1_22 110.2 . . ?
C2B_22 C1B_22 H1B1_22 110.2 . . ?
N1B_22 C1B_22 H1B2_22 110.2 . . ?
C2B_22 C1B_22 H1B2_22 110.2 . . ?
H1B1_22 C1B_22 H1B2_22 108.5 . . ?
O1_22 C2B_22 C3_22 113.3(4) . . ?
O1_22 C2B_22 C1B_22 106.7(17) . . ?
C3_22 C2B_22 C1B_22 101.2(9) . . ?
O1_22 C2B_22 H2B_22 111.7 . . ?
C3_22 C2B_22 H2B_22 111.7 . . ?
C1B_22 C2B_22 H2B_22 111.7 . . ?
C2A_22 O1_22 H1_22 109.5 . . ?
C8_22 C3_22 C4_22 120.0 . . ?
C8_22 C3_22 C2B_22 119.2(3) . . ?
C4_22 C3_22 C2B_22 120.7(3) . . ?
C8_22 C3_22 C2A_22 119.2(3) . . ?
C4_22 C3_22 C2A_22 120.7(3) . . ?
C7_22 C8_22 C3_22 120.0 . . ?
C7_22 C8_22 H8_22 120.0 . . ?
C3_22 C8_22 H8_22 120.0 . . ?
C8_22 C7_22 C6_22 120.0 . . ?
C8_22 C7_22 H7_22 120.0 . . ?
C6_22 C7_22 H7_22 120.0 . . ?
C5_22 C6_22 C7_22 120.0 . . ?
C5_22 C6_22 H6_22 120.0 . . ?
C7_22 C6_22 H6_22 120.0 . . ?
C4_22 C5_22 C6_22 120.0 . . ?
C4_22 C5_22 H5_22 120.0 . . ?
C6_22 C5_22 H5_22 120.0 . . ?
C5_22 C4_22 C3_22 120.0 . . ?
C5_22 C4_22 NA_22 119.6(4) . . ?
C3_22 C4_22 NA_22 120.3(4) . . ?
C4_22 NA_22 HA1_22 120.0 . . ?
C4_22 NA_22 HA2_22 120.0 . . ?
HA1_22 NA_22 HA2_22 120.0 . . ?
Gd_21 O_23 H1_23 105(5) . . ?
Gd_21 O_23 H2_23 107(5) . . ?
H1_23 O_23 H2_23 110.2(17) . . ?

loop_
_geom_bond_atom_site_label_1
_geom_bond_atom_site_label_2
_geom_bond_distance
_geom_bond_site_symmetry_2
_geom_bond_publ_flag
Gd_11 O5_12 2.314(4) . ?
Gd_11 O7_12 2.339(5) . ?
Gd_11 O3_12 2.390(3) . ?
Gd_11 O_13 2.435(4) . ?
Gd_11 N1_12 2.623(4) . ?
Gd_11 N4_12 2.641(5) . ?
Gd_11 N2_12 2.662(4) . ?
Gd_11 N3_12 2.669(6) . ?
O3_12 C12_12 1.277(6) . ?
C12_12 O4_12 1.237(6) . ?
C12_12 C11_12 1.507(6) . ?
C11_12 N2_12 1.463(6) . ?
C11_12 H11A_12 0.9900 . ?
C11_12 H11B_12 0.9900 . ?
N2_12 C13_12 1.470(6) . ?
N2_12 C10_12 1.504(6) . ?
C10_12 C9_12 1.501(9) . ?
C10_12 H10A_12 0.9900 . ?
C10_12 H10B_12 0.9900 . ?
C9_12 N1_12 1.464(9) . ?
C9_12 H9A_12 0.9900 . ?
C9_12 H9B_12 0.9900 . ?
C13_12 C14_12 1.500(8) . ?
C13_12 H13A_12 0.9900 . ?
C13_12 H13B_12 0.9900 . ?
C14_12 N3_12 1.497(10) . ?
C14_12 H14A_12 0.9900 . ?
C14_12 H14B_12 0.9900 . ?
N3_12 C15_12 1.492(8) . ?
N3_12 C17_12 1.493(9) . ?
C15_12 C16_12 1.524(12) . ?
C15_12 H15A_12 0.9900 . ?
C15_12 H15B_12 0.9900 . ?
C16_12 O5_12 1.260(9) . ?
C16_12 O6_12 1.267(7) . ?
C17_12 C18_12 1.444(13) . ?
C17_12 H17A_12 0.9900 . ?
C17_12 H17B_12 0.9900 . ?
C18_12 N4_12 1.513(10) . ?
C18_12 H18A_12 0.9900 . ?
C18_12 H18B_12 0.9900 . ?
N4_12 C21_12 1.460(9) . ?
N4_12 C19_12 1.472(11) . ?
C19_12 C20_12 1.542(13) . ?
C19_12 H19A_12 0.9900 . ?
C19_12 H19B_12 0.9900 . ?
C20_12 O8_12 1.225(10) . ?
C20_12 O7_12 1.274(8) . ?
C21_12 C22_12 1.503(10) . ?
C21_12 H21A_12 0.9900 . ?
C21_12 H21B_12 0.9900 . ?
C22_12 N1_12 1.529(8) . ?
C22_12 H22A_12 0.9900 . ?
C22_12 H22B_12 0.9900 . ?
N1_12 C1_12 1.476(7) . ?
C1_12 C2_12 1.533(7) . ?
C1_12 H1A_12 0.9900 . ?
C1_12 H1B_12 0.9900 . ?
C2_12 O1_12 1.444(6) . ?
C2_12 C3_12 1.536(6) . ?
C2_12 H2_12 1.0000 . ?
O1_12 H1_12 0.8400 . ?
C3_12 C8_12 1.3900 . ?
C3_12 C4_12 1.3900 . ?
C8_12 C7_12 1.3900 . ?
C8_12 H8_12 0.9500 . ?
C7_12 C6_12 1.3900 . ?
C7_12 H7_12 0.9500 . ?
C6_12 C5_12 1.3900 . ?
C6_12 H6_12 0.9500 . ?
C5_12 C4_12 1.3900 . ?
C5_12 H5_12 0.9500 . ?
C4_12 NA_12 1.351(9) . ?
NA_12 HA1_12 0.8800 . ?
NA_12 HA2_12 0.8800 . ?
O_13 H1_13 0.869(10) . ?
O_13 H2_13 0.869(10) . ?
Gd_21 O7B_22 2.344(3) . ?
Gd_21 O7A_22 2.344(3) . ?
Gd_21 O5B_22 2.365(4) . ?
Gd_21 O5A_22 2.365(4) . ?
Gd_21 O3A_22 2.399(3) . ?
Gd_21 O3B_22 2.399(3) . ?
Gd_21 O_23 2.431(3) . ?
Gd_21 N4B_22 2.602(16) . ?
Gd_21 N1A_22 2.622(8) . ?
Gd_21 N3B_22 2.629(13) . ?
Gd_21 N4A_22 2.651(7) . ?
Gd_21 N2A_22 2.668(5) . ?
O3A_22 C12A_22 1.266(7) . ?
C12A_22 O4A_22 1.246(6) . ?
C12A_22 C11A_22 1.521(9) . ?
C11A_22 N2A_22 1.469(9) . ?
C11A_22 H11A_22 0.9900 . ?
C11A_22 H11B_22 0.9900 . ?
N2A_22 C13A_22 1.475(12) . ?
N2A_22 C10A_22 1.477(8) . ?
C10A_22 C9A_22 1.488(10) . ?
C10A_22 H10A_22 0.9900 . ?
C10A_22 H10B_22 0.9900 . ?
C9A_22 N1A_22 1.477(10) . ?
C9A_22 H9A_22 0.9900 . ?
C9A_22 H9B_22 0.9900 . ?
C13A_22 C14A_22 1.545(11) . ?
C13A_22 H13A_22 0.9900 . ?
C13A_22 H13B_22 0.9900 . ?
C14A_22 N3A_22 1.491(11) . ?
C14A_22 H14A_22 0.9900 . ?
C14A_22 H14B_22 0.9900 . ?
N3A_22 C17A_22 1.450(8) . ?
N3A_22 C15A_22 1.460(11) . ?
C15A_22 C16A_22 1.516(14) . ?
C15A_22 H15A_22 0.9900 . ?
C15A_22 H15B_22 0.9900 . ?
C16A_22 O6A_22 1.215(10) . ?
C16A_22 O5A_22 1.271(10) . ?
C17A_22 C18A_22 1.521(11) . ?
C17A_22 H17A_22 0.9900 . ?
C17A_22 H17B_22 0.9900 . ?
C18A_22 N4A_22 1.486(10) . ?
C18A_22 H18A_22 0.9900 . ?
C18A_22 H18B_22 0.9900 . ?
N4A_22 C21A_22 1.465(10) . ?
N4A_22 C19A_22 1.528(13) . ?
C19A_22 C20A_22 1.493(11) . ?
C19A_22 H19A_22 0.9900 . ?
C19A_22 H19B_22 0.9900 . ?
C20A_22 O8A_22 1.237(8) . ?
C20A_22 O7A_22 1.288(8) . ?
C21A_22 C22A_22 1.496(10) . ?
C21A_22 H21A_22 0.9900 . ?
C21A_22 H21B_22 0.9900 . ?
C22A_22 N1A_22 1.493(9) . ?
C22A_22 H22A_22 0.9900 . ?
C22A_22 H22B_22 0.9900 . ?
N1A_22 C1A_22 1.513(11) . ?
C1A_22 C2A_22 1.545(8) . ?
C1A_22 H1A_22 0.9900 . ?
C1A_22 H1B_22 0.9900 . ?
C2A_22 O1_22 1.442(5) . ?
C2A_22 C3_22 1.505(6) . ?
C2A_22 H2A_22 1.0000 . ?
O3B_22 C12B_22 1.265(15) . ?
C12B_22 O4B_22 1.250(13) . ?
C12B_22 C11B_22 1.518(15) . ?
C11B_22 N2B_22 1.445(16) . ?
C11B_22 H11C_22 0.9900 . ?
C11B_22 H11D_22 0.9900 . ?
N2B_22 C13B_22 1.469(19) . ?
N2B_22 C10B_22 1.509(17) . ?
C10B_22 C9B_22 1.473(19) . ?
C10B_22 H10C_22 0.9900 . ?
C10B_22 H10D_22 0.9900 . ?
C9B_22 N1B_22 1.451(17) . ?
C9B_22 H9B1_22 0.9900 . ?
C9B_22 H9B2_22 0.9900 . ?
C13B_22 C14B_22 1.558(19) . ?
C13B_22 H13C_22 0.9900 . ?
C13B_22 H13D_22 0.9900 . ?
C14B_22 N3B_22 1.543(18) . ?
C14B_22 H14C_22 0.9900 . ?
C14B_22 H14D_22 0.9900 . ?
N3B_22 C17B_22 1.428(17) . ?
N3B_22 C15B_22 1.466(16) . ?
C15B_22 C16B_22 1.524(18) . ?
C15B_22 H15C_22 0.9900 . ?
C15B_22 H15D_22 0.9900 . ?
C16B_22 O6B_22 1.263(14) . ?
C16B_22 O5B_22 1.299(13) . ?
C17B_22 C18B_22 1.508(19) . ?
C17B_22 H17C_22 0.9900 . ?
C17B_22 H17D_22 0.9900 . ?
C18B_22 N4B_22 1.500(17) . ?
C18B_22 H18C_22 0.9900 . ?
C18B_22 H18D_22 0.9900 . ?
N4B_22 C21B_22 1.472(18) . ?
N4B_22 C19B_22 1.511(17) . ?
C19B_22 C20B_22 1.497(16) . ?
C19B_22 H19C_22 0.9900 . ?
C19B_22 H19D_22 0.9900 . ?
C20B_22 O8B_22 1.294(15) . ?
C20B_22 O7B_22 1.318(15) . ?
C21B_22 C22B_22 1.493(17) . ?
C21B_22 H21C_22 0.9900 . ?
C21B_22 H21D_22 0.9900 . ?
C22B_22 N1B_22 1.514(15) . ?
C22B_22 H22C_22 0.9900 . ?
C22B_22 H22D_22 0.9900 . ?
N1B_22 C1B_22 1.528(17) . ?
C1B_22 C2B_22 1.536(17) . ?
C1B_22 H1B1_22 0.9900 . ?
C1B_22 H1B2_22 0.9900 . ?
C2B_22 O1_22 1.442(5) . ?
C2B_22 C3_22 1.505(6) . ?
C2B_22 H2B_22 1.0000 . ?
O1_22 H1_22 0.8400 . ?
C3_22 C8_22 1.3900 . ?
C3_22 C4_22 1.3900 . ?
C8_22 C7_22 1.3900 . ?
C8_22 H8_22 0.9500 . ?
C7_22 C6_22 1.3900 . ?
C7_22 H7_22 0.9500 . ?
C6_22 C5_22 1.3900 . ?
C6_22 H6_22 0.9500 . ?
C5_22 C4_22 1.3900 . ?
C5_22 H5_22 0.9500 . ?
C4_22 NA_22 1.393(11) . ?
NA_22 HA1_22 0.8800 . ?
NA_22 HA2_22 0.8800 . ?
O_23 H1_23 0.867(10) . ?
O_23 H2_23 0.865(10) . ?
OC_37 OA_41 1.57(2) . ?

loop_
_geom_hbond_atom_site_label_D
_geom_hbond_atom_site_label_H
_geom_hbond_atom_site_label_A
_geom_hbond_distance_DH
_geom_hbond_distance_HA
_geom_hbond_distance_DA
_geom_hbond_angle_DHA
_geom_hbond_site_symmetry_A
_geom_hbond_publ_flag
C11_12 H11A_12 O_32 0.99 2.66 3.582(8) 155.8 . yes
C10_12 H10B_12 O6A_22^a 0.99 2.62 3.474(8) 145.2 4_576 yes
C10_12 H10B_12 OC_37^c 0.99 2.64 3.251(15) 120.0 4_576 yes
C9_12 H9A_12 OB_37^b 0.99 2.54 3.297(12) 133.2 4_576 yes
C13_12 H13A_12 O6A_22^a 0.99 2.43 3.309(8) 147.3 4_576 yes
C15_12 H15B_12 O6_12 0.99 2.51 3.429(8) 153.4 3_766 yes
C17_12 H17B_12 O6_12 0.99 2.48 3.355(8) 147.4 3_766 yes
C22_12 H22B_12 OA_40 0.99 2.63 3.614(18) 172.3 3_776 yes
C1_12 H1A_12 O7_12 0.99 2.55 3.130(8) 117.0 . yes
C2_12 H2_12 OA_37^a 1.00 2.53 3.497(9) 161.8 . yes
O1_12 H1_12 O4A_22^a 0.84 1.91 2.734(4) 167.1 . yes
NA_12 HA1_12 OA_40 0.88 2.24 2.786(18) 120.4 . yes
NA_12 HA2_12 O7_12 0.88 2.41 3.061(9) 131.4 . yes
NA_12 HA2_12 O1_12 0.88 2.26 2.895(8) 129.1 . yes
NA_12 HA2_12 O_13 0.88 2.55 3.326(8) 147.9 . yes
O_13 H1_13 O3A_22^a 0.869(10) 2.06(3) 2.866(5) 153(6) . yes
O_13 H2_13 O_33 0.869(10) 1.91(3) 2.742(8) 159(7) . yes
C13A_22^a H13B_22^a O8A_22^a 0.99 2.52 3.392(10) 146.3 2_655 yes
C18A_22^a H18B_22^a O_34 0.99 2.60 3.222(10) 120.9 2_645 yes
C19A_22^a H19B_22^a OA_37^a 0.99 2.64 3.341(14) 128.3 4_575 yes
C21A_22^a H21B_22^a O4A_22^a 0.99 2.62 3.362(6) 132.0 2_645 yes
C22A_22^a H22B_22^a OA_38^a 0.99 2.64 3.615(16) 166.5 2_645 yes
C1A_22^a H1A_22^a O7A_22^a 0.99 2.65 3.315(13) 125.0 . yes
C13B_22^b H13C_22^b O8B_22^b 0.99 2.17 3.143(19) 167.5 2_655 yes
C14B_22^b H14D_22^b O3B_22^b 0.99 2.49 3.07(3) 117.2 . yes
C18B_22^b H18C_22^b O_34 0.99 2.40 3.27(2) 146.4 2_645 yes
C1B_22^b H1B1_22^b O7B_22^b 0.99 2.58 3.22(5) 122.5 . yes
O1_22 H1_22^a O4_12 0.84 1.74 2.584(4) 176.9 . yes
NA_22 HA1_22 O4_12 0.88 2.17 3.024(7) 162.1 3_666 yes
O_23 H1_23 OA_39^a 0.867(10) 2.15(6) 2.707(16) 122(5) . yes
O_23 H1_23 OB_39^b 0.867(10) 2.10(5) 2.834(14) 141(6) . yes
O_23 H2_23 O3_12 0.865(10) 1.97(2) 2.805(4) 163(7) . yes

loop_
_geom_torsion_atom_site_label_1
_geom_torsion_atom_site_label_2
_geom_torsion_atom_site_label_3
_geom_torsion_atom_site_label_4
_geom_torsion
_geom_torsion_site_symmetry_1
_geom_torsion_site_symmetry_2
_geom_torsion_site_symmetry_3
_geom_torsion_site_symmetry_4
_geom_torsion_publ_flag
Gd_11 O3_12 C12_12 O4_12 172.0(3) . . . . ?
Gd_11 O3_12 C12_12 C11_12 -4.8(5) . . . . ?
O4_12 C12_12 C11_12 N2_12 162.2(4) . . . . ?
O3_12 C12_12 C11_12 N2_12 -20.8(5) . . . . ?
C12_12 C11_12 N2_12 C13_12 -90.4(5) . . . . ?
C12_12 C11_12 N2_12 C10_12 149.9(4) . . . . ?
C12_12 C11_12 N2_12 Gd_11 31.3(4) . . . . ?
C11_12 N2_12 C10_12 C9_12 -161.7(5) . . . . ?
C13_12 N2_12 C10_12 C9_12 78.4(6) . . . . ?
Gd_11 N2_12 C10_12 C9_12 -43.5(5) . . . . ?
N2_12 C10_12 C9_12 N1_12 55.5(7) . . . . ?
C11_12 N2_12 C13_12 C14_12 74.4(7) . . . . ?
C10_12 N2_12 C13_12 C14_12 -166.7(6) . . . . ?
Gd_11 N2_12 C13_12 C14_12 -45.9(7) . . . . ?
N2_12 C13_12 C14_12 N3_12 62.3(7) . . . . ?
C13_12 C14_12 N3_12 C15_12 -159.6(5) . . . . ?
C13_12 C14_12 N3_12 C17_12 79.8(6) . . . . ?
C13_12 C14_12 N3_12 Gd_11 -44.3(5) . . . . ?
C17_12 N3_12 C15_12 C16_12 -85.1(7) . . . . ?
C14_12 N3_12 C15_12 C16_12 154.7(5) . . . . ?
Gd_11 N3_12 C15_12 C16_12 35.7(6) . . . . ?
N3_12 C15_12 C16_12 O5_12 -22.8(8) . . . . ?
N3_12 C15_12 C16_12 O6_12 160.2(6) . . . . ?
O6_12 C16_12 O5_12 Gd_11 167.8(5) . . . . ?
C15_12 C16_12 O5_12 Gd_11 -9.0(8) . . . . ?
C15_12 N3_12 C17_12 C18_12 78.7(8) . . . . ?
C14_12 N3_12 C17_12 C18_12 -161.7(6) . . . . ?
Gd_11 N3_12 C17_12 C18_12 -38.1(7) . . . . ?
N3_12 C17_12 C18_12 N4_12 57.0(8) . . . . ?
C17_12 C18_12 N4_12 C21_12 73.6(8) . . . . ?
C17_12 C18_12 N4_12 C19_12 -164.1(6) . . . . ?
C17_12 C18_12 N4_12 Gd_11 -44.7(7) . . . . ?
C21_12 N4_12 C19_12 C20_12 -88.8(7) . . . . ?
C18_12 N4_12 C19_12 C20_12 151.0(6) . . . . ?
Gd_11 N4_12 C19_12 C20_12 29.5(7) . . . . ?
N4_12 C19_12 C20_12 O8_12 162.1(7) . . . . ?
N4_12 C19_12 C20_12 O7_12 -20.6(9) . . . . ?
O8_12 C20_12 O7_12 Gd_11 173.6(6) . . . . ?
C19_12 C20_12 O7_12 Gd_11 -3.5(9) . . . . ?
C19_12 N4_12 C21_12 C22_12 70.2(8) . . . . ?
C18_12 N4_12 C21_12 C22_12 -167.7(7) . . . . ?
Gd_11 N4_12 C21_12 C22_12 -47.6(8) . . . . ?
N4_12 C21_12 C22_12 N1_12 65.0(9) . . . . ?
C10_12 C9_12 N1_12 C1_12 86.1(6) . . . . ?
C10_12 C9_12 N1_12 C22_12 -155.9(5) . . . . ?
C10_12 C9_12 N1_12 Gd_11 -35.7(6) . . . . ?
C21_12 C22_12 N1_12 C9_12 79.0(7) . . . . ?
C21_12 C22_12 N1_12 C1_12 -159.5(6) . . . . ?
C21_12 C22_12 N1_12 Gd_11 -43.7(7) . . . . ?
C9_12 N1_12 C1_12 C2_12 -72.6(6) . . . . ?
C22_12 N1_12 C1_12 C2_12 168.2(5) . . . . ?
Gd_11 N1_12 C1_12 C2_12 51.9(6) . . . . ?
N1_12 C1_12 C2_12 O1_12 -45.1(6) . . . . ?
N1_12 C1_12 C2_12 C3_12 -167.6(5) . . . . ?
O1_12 C2_12 C3_12 C8_12 147.3(4) . . . . ?
C1_12 C2_12 C3_12 C8_12 -95.4(4) . . . . ?
O1_12 C2_12 C3_12 C4_12 -44.5(5) . . . . ?
C1_12 C2_12 C3_12 C4_12 72.8(5) . . . . ?
C4_12 C3_12 C8_12 C7_12 0.0 . . . . ?
C2_12 C3_12 C8_12 C7_12 168.7(4) . . . . ?
C3_12 C8_12 C7_12 C6_12 0.0 . . . . ?
C8_12 C7_12 C6_12 C5_12 0.0 . . . . ?
C7_12 C6_12 C5_12 C4_12 0.0 . . . . ?
C6_12 C5_12 C4_12 NA_12 179.6(5) . . . . ?
C6_12 C5_12 C4_12 C3_12 0.0 . . . . ?
C8_12 C3_12 C4_12 NA_12 -179.6(6) . . . . ?
C2_12 C3_12 C4_12 NA_12 12.8(6) . . . . ?
C8_12 C3_12 C4_12 C5_12 0.0 . . . . ?
C2_12 C3_12 C4_12 C5_12 -167.6(4) . . . . ?
Gd_21 O3A_22 C12A_22 O4A_22 164.2(3) . . . . ?
Gd_21 O3A_22 C12A_22 C11A_22 -15.7(3) . . . . ?
O4A_22 C12A_22 C11A_22 N2A_22 154.2(5) . . . . ?
O3A_22 C12A_22 C11A_22 N2A_22 -25.9(5) . . . . ?
C12A_22 C11A_22 N2A_22 C13A_22 -75.7(7) . . . . ?
C12A_22 C11A_22 N2A_22 C10A_22 168.7(4) . . . . ?
C12A_22 C11A_22 N2A_22 Gd_21 46.3(6) . . . . ?
C11A_22 N2A_22 C10A_22 C9A_22 -79.8(7) . . . . ?
C13A_22 N2A_22 C10A_22 C9A_22 164.8(6) . . . . ?
Gd_21 N2A_22 C10A_22 C9A_22 37.1(7) . . . . ?
N2A_22 C10A_22 C9A_22 N1A_22 -55.9(8) . . . . ?
C11A_22 N2A_22 C13A_22 C14A_22 158.6(6) . . . . ?
C10A_22 N2A_22 C13A_22 C14A_22 -82.8(7) . . . . ?
Gd_21 N2A_22 C13A_22 C14A_22 43.9(7) . . . . ?
N2A_22 C13A_22 C14A_22 N3A_22 -57.1(9) . . . . ?
C13A_22 C14A_22 N3A_22 C17A_22 163.7(6) . . . . ?
C13A_22 C14A_22 N3A_22 C15A_22 -75.9(9) . . . . ?
C13A_22 C14A_22 N3A_22 Gd_21 39.9(7) . . . . ?
C17A_22 N3A_22 C15A_22 C16A_22 -81.2(12) . . . . ?
C14A_22 N3A_22 C15A_22 C16A_22 157.0(10) . . . . ?
Gd_21 N3A_22 C15A_22 C16A_22 38.0(11) . . . . ?
N3A_22 C15A_22 C16A_22 O6A_22 163.1(12) . . . . ?
N3A_22 C15A_22 C16A_22 O5A_22 -6.4(18) . . . . ?
O6A_22 C16A_22 O5A_22 Gd_21 151.8(14) . . . . ?
C15A_22 C16A_22 O5A_22 Gd_21 -40.3(18) . . . . ?
C15A_22 N3A_22 C17A_22 C18A_22 163.9(7) . . . . ?
C14A_22 N3A_22 C17A_22 C18A_22 -76.3(8) . . . . ?
Gd_21 N3A_22 C17A_22 C18A_22 47.7(8) . . . . ?
N3A_22 C17A_22 C18A_22 N4A_22 -58.4(10) . . . . ?
C17A_22 C18A_22 N4A_22 C21A_22 163.2(7) . . . . ?
C17A_22 C18A_22 N4A_22 C19A_22 -77.0(10) . . . . ?
C17A_22 C18A_22 N4A_22 Gd_21 37.9(9) . . . . ?
C21A_22 N4A_22 C19A_22 C20A_22 -71.4(11) . . . . ?
C18A_22 N4A_22 C19A_22 C20A_22 169.7(9) . . . . ?
Gd_21 N4A_22 C19A_22 C20A_22 46.9(10) . . . . ?
N4A_22 C19A_22 C20A_22 O8A_22 146.3(10) . . . . ?
N4A_22 C19A_22 C20A_22 O7A_22 -25.4(15) . . . . ?
O8A_22 C20A_22 O7A_22 Gd_21 171.4(8) . . . . ?
C19A_22 C20A_22 O7A_22 Gd_21 -17.4(14) . . . . ?
C18A_22 N4A_22 C21A_22 C22A_22 -80.4(7) . . . . ?
C19A_22 N4A_22 C21A_22 C22A_22 162.3(6) . . . . ?
Gd_21 N4A_22 C21A_22 C22A_22 48.0(6) . . . . ?
N4A_22 C21A_22 C22A_22 N1A_22 -59.2(7) . . . . ?
C10A_22 C9A_22 N1A_22 C22A_22 -80.2(7) . . . . ?
C10A_22 C9A_22 N1A_22 C1A_22 162.1(6) . . . . ?
C10A_22 C9A_22 N1A_22 Gd_21 45.8(7) . . . . ?
C21A_22 C22A_22 N1A_22 C9A_22 164.1(6) . . . . ?
C21A_22 C22A_22 N1A_22 C1A_22 -75.6(8) . . . . ?
C21A_22 C22A_22 N1A_22 Gd_21 37.6(6) . . . . ?
C9A_22 N1A_22 C1A_22 C2A_22 -61.0(10) . . . . ?
C22A_22 N1A_22 C1A_22 C2A_22 179.5(7) . . . . ?
Gd_21 N1A_22 C1A_22 C2A_22 60.8(8) . . . . ?
N1A_22 C1A_22 C2A_22 O1_22 -43.5(9) . . . . ?
N1A_22 C1A_22 C2A_22 C3_22 -165.9(7) . . . . ?
Gd_21 O3B_22 C12B_22 O4B_22 170.0(4) . . . . ?
Gd_21 O3B_22 C12B_22 C11B_22 -10.0(5) . . . . ?
O4B_22 C12B_22 C11B_22 N2B_22 163.5(14) . . . . ?
O3B_22 C12B_22 C11B_22 N2B_22 -16.5(14) . . . . ?
C12B_22 C11B_22 N2B_22 C13B_22 -94.8(16) . . . . ?
C12B_22 C11B_22 N2B_22 C10B_22 151.3(14) . . . . ?
C12B_22 C11B_22 N2B_22 Gd_21 29.3(16) . . . . ?
C11B_22 N2B_22 C10B_22 C9B_22 -163.0(18) . . . . ?
C13B_22 N2B_22 C10B_22 C9B_22 78(2) . . . . ?
Gd_21 N2B_22 C10B_22 C9B_22 -44(2) . . . . ?
N2B_22 C10B_22 C9B_22 N1B_22 50(2) . . . . ?
C11B_22 N2B_22 C13B_22 C14B_22 74.7(18) . . . . ?
C10B_22 N2B_22 C13B_22 C14B_22 -169.1(14) . . . . ?
Gd_21 N2B_22 C13B_22 C14B_22 -46.5(15) . . . . ?
N2B_22 C13B_22 C14B_22 N3B_22 68(2) . . . . ?
C13B_22 C14B_22 N3B_22 C17B_22 74(2) . . . . ?
C13B_22 C14B_22 N3B_22 C15B_22 -160(2) . . . . ?
C13B_22 C14B_22 N3B_22 Gd_21 -50(2) . . . . ?
C17B_22 N3B_22 C15B_22 C16B_22 -93(3) . . . . ?
C14B_22 N3B_22 C15B_22 C16B_22 145(3) . . . . ?
Gd_21 N3B_22 C15B_22 C16B_22 33(3) . . . . ?
N3B_22 C15B_22 C16B_22 O6B_22 -177(3) . . . . ?
N3B_22 C15B_22 C16B_22 O5B_22 -17(4) . . . . ?
O6B_22 C16B_22 O5B_22 Gd_21 144.2(19) . . . . ?
C15B_22 C16B_22 O5B_22 Gd_21 -15(3) . . . . ?
C15B_22 N3B_22 C17B_22 C18B_22 83(2) . . . . ?
C14B_22 N3B_22 C17B_22 C18B_22 -155.3(18) . . . . ?
Gd_21 N3B_22 C17B_22 C18B_22 -37(2) . . . . ?
N3B_22 C17B_22 C18B_22 N4B_22 58(3) . . . . ?
C17B_22 C18B_22 N4B_22 C21B_22 72(2) . . . . ?
C17B_22 C18B_22 N4B_22 C19B_22 -162(2) . . . . ?
C17B_22 C18B_22 N4B_22 Gd_21 -46(2) . . . . ?
C21B_22 N4B_22 C19B_22 C20B_22 -94(3) . . . . ?
C18B_22 N4B_22 C19B_22 C20B_22 147(2) . . . . ?
Gd_21 N4B_22 C19B_22 C20B_22 29(3) . . . . ?
N4B_22 C19B_22 C20B_22 O8B_22 -176(2) . . . . ?
N4B_22 C19B_22 C20B_22 O7B_22 -22(4) . . . . ?
O8B_22 C20B_22 O7B_22 Gd_21 155.0(12) . . . . ?
C19B_22 C20B_22 O7B_22 Gd_21 0(3) . . . . ?
C18B_22 N4B_22 C21B_22 C22B_22 -167.5(17) . . . . ?
C19B_22 N4B_22 C21B_22 C22B_22 68(2) . . . . ?
Gd_21 N4B_22 C21B_22 C22B_22 -51.1(19) . . . . ?
N4B_22 C21B_22 C22B_22 N1B_22 68(2) . . . . ?
C10B_22 C9B_22 N1B_22 C22B_22 -157.8(17) . . . . ?
C10B_22 C9B_22 N1B_22 C1B_22 90(2) . . . . ?
C10B_22 C9B_22 N1B_22 Gd_21 -31(2) . . . . ?
C21B_22 C22B_22 N1B_22 C9B_22 84(2) . . . . ?
C21B_22 C22B_22 N1B_22 C1B_22 -159(3) . . . . ?
C21B_22 C22B_22 N1B_22 Gd_21 -48(2) . . . . ?
C9B_22 N1B_22 C1B_22 C2B_22 -70(3) . . . . ?
C22B_22 N1B_22 C1B_22 C2B_22 172(3) . . . . ?
Gd_21 N1B_22 C1B_22 C2B_22 59(3) . . . . ?
N1B_22 C1B_22 C2B_22 O1_22 -48(3) . . . . ?
N1B_22 C1B_22 C2B_22 C3_22 -167(2) . . . . ?
O1_22 C2B_22 C3_22 C8_22 -24.2(5) . . . . ?
C1B_22 C2B_22 C3_22 C8_22 90(2) . . . . ?
O1_22 C2B_22 C3_22 C4_22 157.6(3) . . . . ?
C1B_22 C2B_22 C3_22 C4_22 -89(2) . . . . ?
O1_22 C2A_22 C3_22 C8_22 -24.2(5) . . . . ?
C1A_22 C2A_22 C3_22 C8_22 92.5(6) . . . . ?
O1_22 C2A_22 C3_22 C4_22 157.6(3) . . . . ?
C1A_22 C2A_22 C3_22 C4_22 -85.8(6) . . . . ?
C4_22 C3_22 C8_22 C7_22 0.0 . . . . ?
C2B_22 C3_22 C8_22 C7_22 -178.3(4) . . . . ?
C2A_22 C3_22 C8_22 C7_22 -178.3(4) . . . . ?
C3_22 C8_22 C7_22 C6_22 0.0 . . . . ?
C8_22 C7_22 C6_22 C5_22 0.0 . . . . ?
C7_22 C6_22 C5_22 C4_22 0.0 . . . . ?
C6_22 C5_22 C4_22 C3_22 0.0 . . . . ?
C6_22 C5_22 C4_22 NA_22 176.3(5) . . . . ?
C8_22 C3_22 C4_22 C5_22 0.0 . . . . ?
C2B_22 C3_22 C4_22 C5_22 178.2(4) . . . . ?
C2A_22 C3_22 C4_22 C5_22 178.2(4) . . . . ?
C8_22 C3_22 C4_22 NA_22 -176.3(5) . . . . ?
C2B_22 C3_22 C4_22 NA_22 1.9(5) . . . . ?
C2A_22 C3_22 C4_22 NA_22 1.9(5) . . . . ?
